data_1546200
loop_
_publ_author_name
'Niu, Biao'
'Ke, Chang-Qiang'
'Li, Bo-Han'
'Li, Yuanyuan'
'Yi, Yongji'
'Luo, Yongwei'
'Shuai, Lin'
'Yao, Sheng'
'Lin, Li-Gen'
'Li, Jia'
'Ye, Yang'

_publ_section_title
;
 Cucurbitane Glucosides from the Crude Extract of Siraitia grosvenorii
 with Moderate Effects on PGC-1\a Promoter Activity.
;
_journal_issue 5
_journal_name_full 'Journal of natural products'
_journal_page_first 1428
_journal_page_last 1435
_journal_paper_doi 10.1021/acs.jnatprod.6b01086
_journal_volume 80
_journal_year 2017
_chemical_absolute_configuration rmad
_chemical_formula_moiety 'C30 H52 O4, 4/3(H2 O), 0.5(C H4 O)'
_chemical_formula_sum 'C30.5 H60.33333 O5.83333'
_chemical_formula_weight 513.74
_space_group_crystal_system triclinic
_space_group_IT_number 1
_space_group_name_Hall 'P 1'
_space_group_name_H-M_alt 'P 1'
_symmetry_space_group_name_Hall 'P 1'
_symmetry_space_group_name_H-M 'P 1'
_atom_sites_solution_hydrogens mixed
_audit_creation_date 2016-09-09
_audit_creation_method
;
Olex2 1.2-beta
(compiled 2016.08.25 svn.r3337 for OlexSys, GUI svn.r5221)
;
_cell_angle_alpha 97.926(2)
_cell_angle_beta 93.125(2)
_cell_angle_gamma 114.454(2)
_cell_formula_units_Z 6
_cell_length_a 14.9136(6)
_cell_length_b 14.9888(6)
_cell_length_c 22.7918(9)
_cell_measurement_reflns_used 9890
_cell_measurement_temperature 170
_cell_measurement_theta_max 68.278
_cell_measurement_theta_min 3.291
_cell_volume 4558.1(3)
_computing_cell_refinement 'SAINT v8.37A (Bruker, 2015)'
_computing_data_reduction 'SAINT v8.37A (Bruker, 2015)'
_computing_molecular_graphics 'Olex2 (Dolomanov et al., 2009)'
_computing_publication_material 'Olex2 (Dolomanov et al., 2009)'
_computing_structure_refinement 'ShelXL (Sheldrick, 2015)'
_diffrn_ambient_temperature 170
_diffrn_measured_fraction_theta_full 0.999
_diffrn_measured_fraction_theta_max 0.999
_diffrn_measurement_device_type 'Bruker APEX-II CCD'
_diffrn_measurement_method '\f and \w scans'
_diffrn_radiation_type CuK\a
_diffrn_radiation_wavelength 1.54178
_diffrn_reflns_av_R_equivalents 0.0348
_diffrn_reflns_av_unetI/netI 0.0309
_diffrn_reflns_Laue_measured_fraction_full 0.999
_diffrn_reflns_Laue_measured_fraction_max 0.999
_diffrn_reflns_limit_h_max 17
_diffrn_reflns_limit_h_min -17
_diffrn_reflns_limit_k_max 17
_diffrn_reflns_limit_k_min -17
_diffrn_reflns_limit_l_max 26
_diffrn_reflns_limit_l_min -26
_diffrn_reflns_number 83600
_diffrn_reflns_point_group_measured_fraction_full 0.967
_diffrn_reflns_point_group_measured_fraction_max 0.967
_diffrn_reflns_theta_full 63.998
_diffrn_reflns_theta_max 63.998
_diffrn_reflns_theta_min 3.281
_diffrn_standards_number 0
_exptl_absorpt_coefficient_mu 0.594
_exptl_absorpt_correction_T_max 0.0652
_exptl_absorpt_correction_T_min 0.0054
_exptl_absorpt_correction_type multi-scan
_exptl_absorpt_process_details
;
SADABS-2014/5 (Bruker,2014/5) was used for absorption correction.
wR2(int) was 0.0808 before and 0.0611 after correction.
The Ratio of minimum to maximum transmission is 0.0828.
The \l/2 correction factor is Not present.
;
_exptl_crystal_colour colourless
_exptl_crystal_colour_primary colourless
_exptl_crystal_density_diffrn 1.123
_exptl_crystal_description block
_exptl_crystal_F_000 1702
_exptl_crystal_size_max 0.25
_exptl_crystal_size_mid 0.18
_exptl_crystal_size_min 0.12
_refine_diff_density_max 0.587
_refine_diff_density_min -0.291
_refine_diff_density_rms 0.078
_refine_ls_abs_structure_details
;
 Flack x determined using 10316 quotients [(I+)-(I-)]/[(I+)+(I-)]
 (Parsons, Flack and Wagner, Acta Cryst. B69 (2013) 249-259).
;
_refine_ls_abs_structure_Flack 0.02(5)
_refine_ls_extinction_method none
_refine_ls_goodness_of_fit_ref 1.066
_refine_ls_hydrogen_treatment mixed
_refine_ls_matrix_type full
_refine_ls_number_parameters 2080
_refine_ls_number_reflns 29290
_refine_ls_number_restraints 2012
_refine_ls_restrained_S_all 1.054
_refine_ls_R_factor_all 0.0896
_refine_ls_R_factor_gt 0.0824
_refine_ls_shift/su_max 0.055
_refine_ls_shift/su_mean 0.001
_refine_ls_structure_factor_coef Fsqd
_refine_ls_weighting_details 'w=1/[\s^2^(Fo^2^)+(0.1554P)^2^+0.4496P] where P=(Fo^2^+2Fc^2^)/3'
_refine_ls_weighting_scheme calc
_refine_ls_wR_factor_gt 0.2130
_refine_ls_wR_factor_ref 0.2199
_reflns_Friedel_coverage 0.937
_reflns_Friedel_fraction_full 0.936
_reflns_Friedel_fraction_max 0.936
_reflns_number_gt 25315
_reflns_number_total 29290
_reflns_threshold_expression 'I > 2\s(I)'
_cod_data_source_file np6b01086_si_002.cif
_cod_data_source_block p
_cod_depositor_comments
;

2019-07-31
Z value and formula fixed to values more according to usual
chemical conventions.                 miguel
;
_cod_original_formula_sum 'C184 H326 O34'
_cod_original_formula_weight 3082.43
_cod_original_formula_moiety '5(C30 H52 O4), C31 H54 O3, 8(O), 3(C H4 O)'
_cod_original_formula_units_Z 1
_cod_database_code 1546200
_shelx_space_group_comment
;
The symmetry employed for this shelxl refinement is uniquely defined
by the following loop, which should always be used as a source of
symmetry information in preference to the above space-group names.
They are only intended as comments.
;
_olex2_refinement_description
;
1. Fixed Uiso
 At 1.2 times of:
  All C(H) groups, All C(H,H) groups
 At 1.5 times of:
  All C(H,H,H) groups, All C(H,H,H,H,H,H) groups, All O(H) groups, All O(H,H)
  groups
2. Restrained distances
 O14-H14P
 0.84 with sigma of 0.02
3. Rigid bond restraints
 All non-hydrogen atoms
 with sigma for 1-2 distances of 0.001 and sigma for 1-3 distances of 0.001
4. Uiso/Uaniso restraints and constraints
All non-hydrogen atoms restrained to be isotropic: with sigma of 0.01 and sigma
for terminal atoms of 0.02
5. Others
 Fixed Sof: O34(0.5) H34A(0.5) C1AA(0.5) H1AA(0.5) H1AB(0.5) H1AC(0.5)
 H7AA(0.5) H7AB(0.5) C0AA(0.5) H0AA(0.5) H0AB(0.5) H0AC(0.5) O3AA(0.5)
 H3AA(0.5) H9AA(0.5) H9AB(0.5) H9AC(0.5) H9AD(0.5) H9AE(0.5) H9AF(0.5)
 O4AA(0.5) H4AA(0.5) C2AA(0.5) H2AA(0.5) H2AB(0.5) H2AC(0.5) O0AA(0.5)
 H0AD(0.5) C5AA(0.5) H5AA(0.5) H5AB(0.5) H5AC(0.5)
6.a Ternary CH refined with riding coordinates:
 C1(H1), C4(H4), C11(H11), C14(H14), C20(H20), C23(H23), C27(H27), C31(H31),
 C34(H34), C41(H41), C47(H47), C50(H50), C53(H53), C57(H57), C61(H61), C64(H64),
  C71(H71), C74(H74), C81(H81), C83(H83), C87(H87), C91(H91), C94(H94),
 C100(H100), C106(H106), C110(H110), C112(H112), C116(H116), C120(H120),
 C123(H123), C130(H130), C136(H136), C141(H141), C142(H142), C146(H146),
 C150(H150), C153(H153), C160(H160), C163(H163), C170(H170), C172(H172),
 C176(H176)
6.b Secondary CH2 refined with riding coordinates:
 C5(H5A,H5B), C6(H6A,H6B), C10(H10A,H10B), C15(H15M,H15N), C21(H21A,H21B),
 C22(H22A,H22B), C25(H25A,H25B), C26(H26A,H26B), C35(H35A,H35B), C36(H36A,H36B),
  C40(H40A,H40B), C46(H46A,H46B), C51(H51A,H51B), C52(H52A,H52B), C55(H55A,
 H55B), C56(H56A,H56B), C62(H62A,H62B), C63(H63A,H63B), C70(H70A,H70B),
 C75(H75A,H75B), C79(H79A,H79B), C80(H80A,H80B), C85(H85A,H85B), C86(H86A,H86B),
  C95(H95A,H95B), C96(H96A,H96B), C101(H10C,H10D), C105(H10E,H10F), C108(H10J,
 H10K), C109(H10L,H10M), C114(H11H,H11I), C115(H11J,H11K), C121(H12A,H12B),
 C122(H12C,H12D), C129(H12K,H12L), C135(H13G,H13H), C139(H13O,H13P), C140(H14A,
 H14B), C144(H14F,H14G), C145(H14H,H14I), C151(H15A,H15B), C152(H15C,H15D),
 C159(H15K,H15L), C164(H16D,H16E), C168(H16I,H16J), C169(H16K,H16L), C174(H17G,
 H17H), C175(H17I,H17J)
6.c Aromatic/amide H refined with riding coordinates:
 C9(H9), C39(H39), C69(H69), C102(H102), C128(H128), C158(H158)
6.d Tetrahedral OH refined with riding coordinates:
 O7AA(H7AA), O7AA(H7AB), O3AA(H3AA), O4AA(H4AA), O0AA(H0AD)
6.e Idealised Me refined as rotating group:
 C7(H7A,H7B,H7C), C8(H8A,H8B,H8C), C13(H13A,H13B,H13C), C18(H18D,H18E,H18F),
 C19(H19A,H19B,H19C), C24(H24A,H24B,H24C), C29(H29A,H29B,H29C), C30(H30A,H30B,
 H30C), C37(H37A,H37B,H37C), C38(H38A,H38B,H38C), C43(H43A,H43B,H43C), C48(H48A,
 H48B,H48C), C49(H49A,H49B,H49C), C54(H54A,H54B,H54C), C59(H59A,H59B,H59C),
 C60(H60A,H60B,H60C), C67(H67A,H67B,H67C), C68(H68A,H68B,H68C), C73(H73A,H73B,
 H73C), C78(H78A,H78B,H78C), C82(H82A,H82B,H82C), C84(H84A,H84B,H84C), C89(H89A,
 H89B,H89C), C90(H90A,H90B,H90C), C97(H97A,H97B,H97C), C98(H98A,H98B,H98C),
 C107(H10G,H10H,H10I), C111(H11B,H11C,H11D), C113(H11E,H11F,H11G), C118(H11L,
 H11M,H11N), C119(H11O,H11P,H11Q), C126(H12E,H12F,H12G), C127(H12H,H12I,H12J),
 C132(H13D,H13E,H13F), C137(H13I,H13J,H13K), C138(H13L,H13M,H13N), C143(H14C,
 H14D,H14E), C148(H14J,H14K,H14L), C149(H14M,H14N,H14O), C156(H15E,H15F,H15G),
 C157(H15H,H15I,H15J), C162(H16A,H16B,H16C), C167(H16F,H16G,H16H), C171(H17A,
 H17B,H17C), C173(H17D,H17E,H17F), C178(H17K,H17L,H17M), C179(H17N,H17O,H17P),
 C181(H18G,H18H,H18I), C182(H18A,H18B,H18C), C1AA(H1AA,H1AB,H1AC), C0AA(H0AA,
 H0AB,H0AC), C9AA(H9AA,H9AB,H9AC), C9AA(H9AD,H9AE,H9AF), C2AA(H2AA,H2AB,H2AC),
 C5AA(H5AA,H5AB,H5AC)
6.f Idealised tetrahedral OH refined as rotating group:
 O1(H1A), O2(H2), O3(H3), O4(H4A), O5(H5), O6(H6), O7(H7), O8(H8), O9(H9A),
 O10(H10), O11(H11A), O12(H12), O13(H13), O15(H15), O16(H16), O17(H17),
 O18(H18), O19(H19), O20(H20A), O21(H21), O22(H22), O23(H23A), O34(H34A)
;
_shelx_shelxl_version_number 2014/7
_olex2_submission_special_instructions 'No special instructions were received'

loop_
_space_group_symop_operation_xyz
'x, y, z'

loop_
_atom_site_label
_atom_site_type_symbol
_atom_site_fract_x
_atom_site_fract_y
_atom_site_fract_z
_atom_site_U_iso_or_equiv
_atom_site_adp_type
_atom_site_occupancy
_atom_site_site_symmetry_order
_atom_site_calc_flag
_atom_site_refinement_flags_posn
_atom_site_refinement_flags_adp
_atom_site_refinement_flags_occupancy
_atom_site_disorder_assembly
_atom_site_disorder_group
C1 C -0.22748(19) 0.68644(18) 0.28496(11) 0.0729(3) Uani 1 1 d . U . . .
H1 H -0.2475 0.7010 0.3241 0.088 Uiso 1 1 calc R . . . .
C2 C -0.21614(18) 0.77128(17) 0.25055(11) 0.0721(3) Uani 1 1 d . U . . .
C3 C -0.16468(16) 0.76241(14) 0.19415(10) 0.0616(3) Uani 1 1 d . U . . .
C4 C -0.06835(16) 0.75246(15) 0.20396(10) 0.0631(3) Uani 1 1 d . U . . .
H4 H -0.0221 0.8125 0.2313 0.076 Uiso 1 1 calc R . . . .
C5 C -0.08822(18) 0.66385(17) 0.23679(11) 0.0734(3) Uani 1 1 d . U . . .
H5A H -0.1344 0.6029 0.2110 0.088 Uiso 1 1 calc R . . . .
H5B H -0.0266 0.6580 0.2453 0.088 Uiso 1 1 calc R . . . .
C6 C -0.1305(2) 0.67622(19) 0.29439(11) 0.0768(4) Uani 1 1 d . U . . .
H6A H -0.0823 0.7349 0.3211 0.092 Uiso 1 1 calc R . . . .
H6B H -0.1419 0.6191 0.3134 0.092 Uiso 1 1 calc R . . . .
C7 C -0.31857(18) 0.76942(19) 0.23629(12) 0.0794(5) Uani 1 1 d . U . . .
H7A H -0.3579 0.7127 0.2061 0.119 Uiso 1 1 calc GR . . . .
H7B H -0.3110 0.8292 0.2221 0.119 Uiso 1 1 calc GR . . . .
H7C H -0.3510 0.7652 0.2717 0.119 Uiso 1 1 calc GR . . . .
C8 C -0.1512(2) 0.8717(2) 0.29102(12) 0.0835(5) Uani 1 1 d . U . . .
H8A H -0.1844 0.8805 0.3248 0.125 Uiso 1 1 calc GR . . . .
H8B H -0.1400 0.9247 0.2689 0.125 Uiso 1 1 calc GR . . . .
H8C H -0.0887 0.8726 0.3046 0.125 Uiso 1 1 calc GR . . . .
C9 C -0.20055(16) 0.76716(15) 0.14087(10) 0.0622(4) Uani 1 1 d . U . . .
H9 H -0.2635 0.7658 0.1370 0.075 Uiso 1 1 calc R . . . .
C10 C -0.14876(16) 0.77444(16) 0.08698(10) 0.0630(4) Uani 1 1 d . U . . .
H10A H -0.1593 0.8220 0.0660 0.076 Uiso 1 1 calc R . . . .
H10B H -0.1783 0.7102 0.0607 0.076 Uiso 1 1 calc R . . . .
C11 C -0.03685(16) 0.80619(15) 0.09985(10) 0.0618(3) Uani 1 1 d . U . . .
H11 H -0.0172 0.7830 0.0625 0.074 Uiso 1 1 calc R . . . .
C12 C -0.01760(16) 0.74554(15) 0.14655(10) 0.0630(3) Uani 1 1 d . U . . .
C13 C -0.06045(18) 0.63648(16) 0.11419(11) 0.0694(5) Uani 1 1 d . U . . .
H13A H -0.0340 0.6000 0.1355 0.104 Uiso 1 1 calc GR . . . .
H13B H -0.0425 0.6344 0.0744 0.104 Uiso 1 1 calc GR . . . .
H13C H -0.1314 0.6071 0.1126 0.104 Uiso 1 1 calc GR . . . .
C14 C 0.09689(16) 0.78350(15) 0.16025(10) 0.0629(3) Uani 1 1 d . U . . .
H14 H 0.1194 0.7619 0.1237 0.075 Uiso 1 1 calc R . . . .
C15 C 0.15561(15) 0.89543(14) 0.17577(10) 0.0615(3) Uani 1 1 d . U . . .
H15M H 0.2256 0.9115 0.1838 0.074 Uiso 1 1 calc R . . . .
H15N H 0.1352 0.9205 0.2117 0.074 Uiso 1 1 calc R . . . .
C16 C 0.13966(16) 0.94702(15) 0.12435(10) 0.0621(3) Uani 1 1 d . U . . .
C17 C 0.02661(15) 0.92092(15) 0.11374(10) 0.0617(3) Uani 1 1 d . U . . .
C18 C -0.00797(15) 0.97089(14) 0.16557(10) 0.0608(4) Uani 1 1 d . U . . .
H18D H -0.0792 0.9408 0.1619 0.091 Uiso 1 1 calc GR . . . .
H18E H 0.0157 1.0406 0.1644 0.091 Uiso 1 1 calc GR . . . .
H18F H 0.0180 0.9624 0.2028 0.091 Uiso 1 1 calc GR . . . .
C19 C 0.17854(16) 0.90818(16) 0.06930(10) 0.0658(4) Uani 1 1 d . U . . .
H19A H 0.2405 0.9069 0.0816 0.099 Uiso 1 1 calc GR . . . .
H19B H 0.1881 0.9515 0.0405 0.099 Uiso 1 1 calc GR . . . .
H19C H 0.1310 0.8422 0.0517 0.099 Uiso 1 1 calc GR . . . .
C20 C 0.18523(16) 1.06232(15) 0.13098(11) 0.0642(3) Uani 1 1 d . U . . .
H20 H 0.1637 1.0864 0.1673 0.077 Uiso 1 1 calc R . . . .
C21 C 0.12248(17) 1.07312(16) 0.07722(11) 0.0688(4) Uani 1 1 d . U . . .
H21A H 0.1068 1.1294 0.0882 0.083 Uiso 1 1 calc R . . . .
H21B H 0.1595 1.0838 0.0432 0.083 Uiso 1 1 calc R . . . .
C22 C 0.02626(16) 0.97580(16) 0.06149(11) 0.0656(4) Uani 1 1 d . U . . .
H22A H -0.0317 0.9897 0.0586 0.079 Uiso 1 1 calc R . . . .
H22B H 0.0269 0.9368 0.0240 0.079 Uiso 1 1 calc R . . . .
C23 C 0.29824(16) 1.12414(16) 0.13631(11) 0.0660(4) Uani 1 1 d . U . . .
H23 H 0.3243 1.0921 0.1057 0.079 Uiso 1 1 calc R . . . .
C24 C 0.34761(18) 1.12688(17) 0.19706(12) 0.0725(5) Uani 1 1 d . U . . .
H24A H 0.3254 1.1609 0.2276 0.109 Uiso 1 1 calc GR . . . .
H24B H 0.4183 1.1614 0.1984 0.109 Uiso 1 1 calc GR . . . .
H24C H 0.3303 1.0601 0.2035 0.109 Uiso 1 1 calc GR . . . .
C25 C 0.32498(17) 1.23013(17) 0.12615(12) 0.0697(4) Uani 1 1 d . U . . .
H25A H 0.3024 1.2634 0.1575 0.084 Uiso 1 1 calc R . . . .
H25B H 0.2893 1.2272 0.0885 0.084 Uiso 1 1 calc R . . . .
C26 C 0.43563(17) 1.29262(16) 0.12497(12) 0.0704(5) Uani 1 1 d . U . . .
H26A H 0.4709 1.3007 0.1638 0.084 Uiso 1 1 calc R . . . .
H26B H 0.4597 1.2569 0.0959 0.084 Uiso 1 1 calc R . . . .
C27 C 0.45924(18) 1.39401(16) 0.10979(12) 0.0699(4) Uani 1 1 d . U . . .
H27 H 0.4125 1.3854 0.0753 0.084 Uiso 1 1 calc R . . . .
C28 C 0.56432(18) 1.44895(17) 0.09390(11) 0.0694(4) Uani 1 1 d . U . . .
C29 C 0.5797(2) 1.55016(19) 0.08040(14) 0.0841(5) Uani 1 1 d . U . . .
H29A H 0.5340 1.5418 0.0465 0.126 Uiso 1 1 calc GR . . . .
H29B H 0.6465 1.5848 0.0718 0.126 Uiso 1 1 calc GR . . . .
H29C H 0.5683 1.5880 0.1144 0.126 Uiso 1 1 calc GR . . . .
C30 C 0.5843(2) 1.3879(2) 0.04170(12) 0.0811(4) Uani 1 1 d . U . . .
H30A H 0.5851 1.3292 0.0536 0.122 Uiso 1 1 calc GR . . . .
H30B H 0.6474 1.4269 0.0295 0.122 Uiso 1 1 calc GR . . . .
H30C H 0.5330 1.3690 0.0090 0.122 Uiso 1 1 calc GR . . . .
C31 C -0.1654(2) -0.0960(2) 0.66833(12) 0.0797(3) Uani 1 1 d . U . . .
H31 H -0.1863 -0.0792 0.7067 0.096 Uiso 1 1 calc R . . . .
C32 C -0.16468(18) -0.01961(18) 0.62830(11) 0.0722(3) Uani 1 1 d . U . . .
C33 C -0.11105(17) -0.02725(15) 0.57356(10) 0.0645(3) Uani 1 1 d . U . . .
C34 C -0.00978(17) -0.02778(16) 0.58564(10) 0.0672(3) Uani 1 1 d . U . . .
H34 H 0.0336 0.0351 0.6118 0.081 Uiso 1 1 calc R . . . .
C35 C -0.02448(19) -0.11339(18) 0.62099(12) 0.0761(3) Uani 1 1 d . U . . .
H35A H -0.0707 -0.1764 0.5972 0.091 Uiso 1 1 calc R . . . .
H35B H 0.0384 -0.1168 0.6293 0.091 Uiso 1 1 calc R . . . .
C36 C -0.0646(2) -0.0955(2) 0.67951(13) 0.0848(4) Uani 1 1 d . U . . .
H36A H -0.0693 -0.1470 0.7023 0.102 Uiso 1 1 calc R . . . .
H36B H -0.0188 -0.0318 0.7029 0.102 Uiso 1 1 calc R . . . .
C37 C -0.27010(19) -0.0348(2) 0.61228(12) 0.0769(5) Uani 1 1 d . U . . .
H37A H -0.3052 -0.0962 0.5847 0.115 Uiso 1 1 calc GR . . . .
H37B H -0.2699 0.0194 0.5942 0.115 Uiso 1 1 calc GR . . . .
H37C H -0.3024 -0.0374 0.6477 0.115 Uiso 1 1 calc GR . . . .
C38 C -0.1089(2) 0.0866(2) 0.66544(13) 0.0816(5) Uani 1 1 d . U . . .
H38A H -0.1417 0.0926 0.6999 0.122 Uiso 1 1 calc GR . . . .
H38B H -0.1086 0.1346 0.6415 0.122 Uiso 1 1 calc GR . . . .
H38C H -0.0418 0.0985 0.6780 0.122 Uiso 1 1 calc GR . . . .
C39 C -0.14848(17) -0.02763(16) 0.51941(11) 0.0665(4) Uani 1 1 d . U . . .
H39 H -0.2133 -0.0341 0.5143 0.080 Uiso 1 1 calc R . . . .
C40 C -0.09342(17) -0.01831(18) 0.46562(11) 0.0714(4) Uani 1 1 d . U . . .
H40A H -0.1064 0.0269 0.4436 0.086 Uiso 1 1 calc R . . . .
H40B H -0.1194 -0.0829 0.4399 0.086 Uiso 1 1 calc R . . . .
C41 C 0.01900(17) 0.01922(17) 0.47987(10) 0.0679(3) Uani 1 1 d . U . . .
H41 H 0.0407 -0.0040 0.4434 0.081 Uiso 1 1 calc R . . . .
C42 C 0.04162(17) -0.03624(16) 0.52819(11) 0.0684(3) Uani 1 1 d . U . . .
C43 C 0.00514(18) -0.14498(17) 0.49885(12) 0.0738(5) Uani 1 1 d . U . . .
H43A H 0.0316 -0.1781 0.5231 0.111 Uiso 1 1 calc GR . . . .
H43B H 0.0269 -0.1484 0.4601 0.111 Uiso 1 1 calc GR . . . .
H43C H -0.0661 -0.1769 0.4949 0.111 Uiso 1 1 calc GR . . . .
C44 C 0.07726(16) 0.13397(16) 0.49155(11) 0.0688(3) Uani 1 1 d . U . . .
C45 C 0.19197(16) 0.16521(17) 0.50277(10) 0.0679(3) Uani 1 1 d . U . . .
C46 C 0.21089(16) 0.12044(16) 0.55578(11) 0.0669(3) Uani 1 1 d . U . . .
H46A H 0.2815 0.1396 0.5641 0.080 Uiso 1 1 calc R . . . .
H46B H 0.1894 0.1467 0.5908 0.080 Uiso 1 1 calc R . . . .
C47 C 0.15569(16) 0.00710(16) 0.54329(11) 0.0680(3) Uani 1 1 d . U . . .
H47 H 0.1800 -0.0152 0.5076 0.082 Uiso 1 1 calc R . . . .
C48 C 0.04108(16) 0.18430(15) 0.54217(11) 0.0668(4) Uani 1 1 d . U . . .
H48A H -0.0302 0.1538 0.5378 0.100 Uiso 1 1 calc GR . . . .
H48B H 0.0644 0.2538 0.5404 0.100 Uiso 1 1 calc GR . . . .
H48C H 0.0663 0.1767 0.5799 0.100 Uiso 1 1 calc GR . . . .
C49 C 0.23251(17) 0.12620(18) 0.44862(11) 0.0737(4) Uani 1 1 d . U . . .
H49A H 0.1898 0.0572 0.4342 0.111 Uiso 1 1 calc GR . . . .
H49B H 0.2982 0.1334 0.4607 0.111 Uiso 1 1 calc GR . . . .
H49C H 0.2347 0.1638 0.4175 0.111 Uiso 1 1 calc GR . . . .
C50 C 0.23401(16) 0.27987(16) 0.50693(11) 0.0701(3) Uani 1 1 d . U . . .
H50 H 0.2151 0.3059 0.5437 0.084 Uiso 1 1 calc R . . . .
C51 C 0.16769(19) 0.28683(19) 0.45355(12) 0.0777(4) Uani 1 1 d . U . . .
H51A H 0.1488 0.3409 0.4646 0.093 Uiso 1 1 calc R . . . .
H51B H 0.2038 0.2990 0.4192 0.093 Uiso 1 1 calc R . . . .
C52 C 0.07357(17) 0.18530(18) 0.43849(12) 0.0740(4) Uani 1 1 d . U . . .
H52A H 0.0136 0.1956 0.4349 0.089 Uiso 1 1 calc R . . . .
H52B H 0.0762 0.1462 0.4015 0.089 Uiso 1 1 calc R . . . .
C53 C 0.34479(17) 0.34032(18) 0.50814(11) 0.0711(4) Uani 1 1 d . U . . .
H53 H 0.3669 0.3082 0.4753 0.085 Uiso 1 1 calc R . . . .
C54 C 0.4022(2) 0.3427(2) 0.56624(13) 0.0857(5) Uani 1 1 d . U . . .
H54A H 0.3734 0.3621 0.5995 0.129 Uiso 1 1 calc GR . . . .
H54B H 0.4702 0.3897 0.5683 0.129 Uiso 1 1 calc GR . . . .
H54C H 0.3991 0.2777 0.5675 0.129 Uiso 1 1 calc GR . . . .
C55 C 0.37020(19) 0.44750(19) 0.49881(14) 0.0813(5) Uani 1 1 d . U . . .
H55A H 0.3301 0.4454 0.4632 0.098 Uiso 1 1 calc R . . . .
H55B H 0.3533 0.4821 0.5325 0.098 Uiso 1 1 calc R . . . .
C56 C 0.47978(18) 0.50586(17) 0.49235(13) 0.0779(5) Uani 1 1 d . U . . .
H56A H 0.5186 0.5189 0.5307 0.093 Uiso 1 1 calc R . . . .
H56B H 0.4997 0.4646 0.4644 0.093 Uiso 1 1 calc R . . . .
C57 C 0.50466(18) 0.60409(17) 0.47113(13) 0.0764(4) Uani 1 1 d . U . . .
H57 H 0.4552 0.5913 0.4372 0.092 Uiso 1 1 calc R . . . .
C58 C 0.60694(19) 0.65158(18) 0.45002(13) 0.0792(4) Uani 1 1 d . U . . .
C59 C 0.6920(2) 0.6697(2) 0.49711(15) 0.0882(5) Uani 1 1 d . U . . .
H59A H 0.6929 0.7157 0.5312 0.132 Uiso 1 1 calc GR . . . .
H59B H 0.7538 0.6970 0.4808 0.132 Uiso 1 1 calc GR . . . .
H59C H 0.6830 0.6078 0.5090 0.132 Uiso 1 1 calc GR . . . .
C60 C 0.6218(2) 0.7475(2) 0.42847(16) 0.0950(6) Uani 1 1 d . U . . .
H60A H 0.5636 0.7370 0.4030 0.143 Uiso 1 1 calc GR . . . .
H60B H 0.6781 0.7675 0.4066 0.143 Uiso 1 1 calc GR . . . .
H60C H 0.6332 0.7986 0.4622 0.143 Uiso 1 1 calc GR . . . .
C61 C 1.0774(2) 0.44098(18) 0.28479(11) 0.0750(3) Uani 1 1 d . U . . .
H61 H 1.1076 0.4563 0.3263 0.090 Uiso 1 1 calc R . . . .
C62 C 0.9865(2) 0.46276(18) 0.28281(12) 0.0764(4) Uani 1 1 d . U . . .
H62A H 0.9429 0.4277 0.3102 0.092 Uiso 1 1 calc R . . . .
H62B H 1.0071 0.5335 0.2958 0.092 Uiso 1 1 calc R . . . .
C63 C 0.93077(18) 0.43160(16) 0.22123(11) 0.0692(4) Uani 1 1 d . U . . .
H63A H 0.9737 0.4690 0.1943 0.083 Uiso 1 1 calc R . . . .
H63B H 0.8743 0.4480 0.2218 0.083 Uiso 1 1 calc R . . . .
C64 C 0.89356(16) 0.31905(15) 0.19715(10) 0.0602(3) Uani 1 1 d . U . . .
H64 H 0.8521 0.2833 0.2258 0.072 Uiso 1 1 calc R . . . .
C65 C 0.98521(16) 0.29839(15) 0.19938(10) 0.0615(3) Uani 1 1 d . U . . .
C66 C 1.05053(18) 0.33047(17) 0.25949(11) 0.0715(3) Uani 1 1 d . U . . .
C67 C 1.1471(2) 0.3184(2) 0.25665(14) 0.0862(5) Uani 1 1 d . U . . .
H67A H 1.1834 0.3541 0.2274 0.129 Uiso 1 1 calc GR . . . .
H67B H 1.1321 0.2490 0.2457 0.129 Uiso 1 1 calc GR . . . .
H67C H 1.1864 0.3443 0.2950 0.129 Uiso 1 1 calc GR . . . .
C68 C 0.9924(2) 0.2663(2) 0.30399(12) 0.0817(5) Uani 1 1 d . U . . .
H68A H 1.0318 0.2880 0.3423 0.123 Uiso 1 1 calc GR . . . .
H68B H 0.9777 0.1977 0.2899 0.123 Uiso 1 1 calc GR . . . .
H68C H 0.9316 0.2731 0.3075 0.123 Uiso 1 1 calc GR . . . .
C69 C 1.00573(16) 0.25147(15) 0.15179(10) 0.0628(4) Uani 1 1 d . U . . .
H69 H 1.0657 0.2462 0.1550 0.075 Uiso 1 1 calc R . . . .
C70 C 0.94073(17) 0.20686(16) 0.09402(10) 0.0650(4) Uani 1 1 d . U . . .
H70A H 0.9426 0.1439 0.0791 0.078 Uiso 1 1 calc R . . . .
H70B H 0.9672 0.2506 0.0655 0.078 Uiso 1 1 calc R . . . .
C71 C 0.83352(16) 0.18889(15) 0.09759(10) 0.0612(3) Uani 1 1 d . U . . .
H71 H 0.8062 0.1850 0.0567 0.073 Uiso 1 1 calc R . . . .
C72 C 0.82818(17) 0.28286(15) 0.13516(10) 0.0631(3) Uani 1 1 d . U . . .
C73 C 0.8635(2) 0.36576(16) 0.09697(11) 0.0717(5) Uani 1 1 d . U . . .
H73A H 0.8442 0.4173 0.1122 0.108 Uiso 1 1 calc GR . . . .
H73B H 0.8339 0.3383 0.0564 0.108 Uiso 1 1 calc GR . . . .
H73C H 0.9345 0.3932 0.0986 0.108 Uiso 1 1 calc GR . . . .
C74 C 0.71713(16) 0.25833(15) 0.14198(10) 0.0637(4) Uani 1 1 d . U . . .
H74 H 0.6857 0.2585 0.1031 0.076 Uiso 1 1 calc R . . . .
C75 C 0.65529(15) 0.15708(15) 0.15955(11) 0.0622(3) Uani 1 1 d . U . . .
H75A H 0.5871 0.1479 0.1607 0.075 Uiso 1 1 calc R . . . .
H75B H 0.6815 0.1553 0.1990 0.075 Uiso 1 1 calc R . . . .
C76 C 0.65851(16) 0.07273(15) 0.11401(10) 0.0614(3) Uani 1 1 d . U . . .
C77 C 0.76763(16) 0.08782(15) 0.11550(10) 0.0612(3) Uani 1 1 d . U . . .
C78 C 0.80902(15) 0.07680(14) 0.17601(10) 0.0604(4) Uani 1 1 d . U . . .
H78A H 0.8792 0.0966 0.1771 0.091 Uiso 1 1 calc GR . . . .
H78B H 0.7769 0.0086 0.1811 0.091 Uiso 1 1 calc GR . . . .
H78C H 0.7968 0.1183 0.2075 0.091 Uiso 1 1 calc GR . . . .
C79 C 0.75624(17) -0.00383(16) 0.07116(11) 0.0674(4) Uani 1 1 d . U . . .
H79A H 0.8124 -0.0196 0.0778 0.081 Uiso 1 1 calc R . . . .
H79B H 0.7503 0.0066 0.0303 0.081 Uiso 1 1 calc R . . . .
C80 C 0.65915(17) -0.08780(16) 0.08431(11) 0.0666(4) Uani 1 1 d . U . . .
H80A H 0.6743 -0.1338 0.1043 0.080 Uiso 1 1 calc R . . . .
H80B H 0.6164 -0.1245 0.0474 0.080 Uiso 1 1 calc R . . . .
C81 C 0.60673(15) -0.03714(15) 0.12504(10) 0.0610(3) Uani 1 1 d . U . . .
H81 H 0.6281 -0.0371 0.1665 0.073 Uiso 1 1 calc R . . . .
C82 C 0.61144(17) 0.07398(15) 0.05186(10) 0.0658(4) Uani 1 1 d . U . . .
H82A H 0.5469 0.0725 0.0551 0.099 Uiso 1 1 calc GR . . . .
H82B H 0.6053 0.0168 0.0242 0.099 Uiso 1 1 calc GR . . . .
H82C H 0.6530 0.1334 0.0379 0.099 Uiso 1 1 calc GR . . . .
C83 C 0.49380(16) -0.09436(16) 0.11457(11) 0.0652(4) Uani 1 1 d . U . . .
H83 H 0.4724 -0.0993 0.0724 0.078 Uiso 1 1 calc R . . . .
C84 C 0.44230(17) -0.04217(18) 0.15131(13) 0.0737(5) Uani 1 1 d . U . . .
H84A H 0.4741 -0.0210 0.1917 0.111 Uiso 1 1 calc GR . . . .
H84B H 0.3739 -0.0872 0.1506 0.111 Uiso 1 1 calc GR . . . .
H84C H 0.4463 0.0148 0.1349 0.111 Uiso 1 1 calc GR . . . .
C85 C 0.46288(17) -0.20163(16) 0.12698(12) 0.0681(5) Uani 1 1 d . U . . .
H85A H 0.4934 -0.2344 0.1006 0.082 Uiso 1 1 calc R . . . .
H85B H 0.4887 -0.1979 0.1677 0.082 Uiso 1 1 calc R . . . .
C86 C 0.35091(18) -0.26537(17) 0.11842(13) 0.0711(5) Uani 1 1 d . U . . .
H86A H 0.3236 -0.2479 0.1535 0.085 Uiso 1 1 calc R . . . .
H86B H 0.3216 -0.2495 0.0846 0.085 Uiso 1 1 calc R . . . .
C87 C 0.32103(17) -0.37695(16) 0.10797(12) 0.0684(4) Uani 1 1 d . U . . .
H87 H 0.3469 -0.3933 0.0714 0.082 Uiso 1 1 calc R . . . .
C88 C 0.20818(17) -0.43991(16) 0.09862(11) 0.0683(3) Uani 1 1 d . U . . .
C89 C 0.15920(18) -0.41636(18) 0.04614(12) 0.0722(4) Uani 1 1 d . U . . .
H89A H 0.1574 -0.3531 0.0575 0.108 Uiso 1 1 calc GR . . . .
H89B H 0.0927 -0.4672 0.0349 0.108 Uiso 1 1 calc GR . . . .
H89C H 0.1966 -0.4140 0.0130 0.108 Uiso 1 1 calc GR . . . .
C90 C 0.1842(2) -0.55052(18) 0.08787(14) 0.0806(6) Uani 1 1 d . U . . .
H90A H 0.2080 -0.5672 0.0515 0.121 Uiso 1 1 calc GR . . . .
H90B H 0.1137 -0.5889 0.0847 0.121 Uiso 1 1 calc GR . . . .
H90C H 0.2159 -0.5652 0.1206 0.121 Uiso 1 1 calc GR . . . .
C91 C 0.5420(2) 0.02957(19) 0.32758(12) 0.0777(3) Uani 1 1 d . U . . .
H91 H 0.5403 -0.0101 0.2892 0.093 Uiso 1 1 calc R . . . .
C92 C 0.63837(18) 0.04995(17) 0.36724(11) 0.0726(3) Uani 1 1 d . U . . .
C93 C 0.65789(16) 0.13066(16) 0.42184(10) 0.0643(3) Uani 1 1 d . U . . .
C94 C 0.65038(17) 0.22599(16) 0.40926(10) 0.0667(3) Uani 1 1 d . U . . .
H94 H 0.7005 0.2565 0.3832 0.080 Uiso 1 1 calc R . . . .
C95 C 0.54723(19) 0.19210(17) 0.37381(12) 0.0773(4) Uani 1 1 d . U . . .
H95A H 0.4960 0.1573 0.3976 0.093 Uiso 1 1 calc R . . . .
H95B H 0.5385 0.2499 0.3654 0.093 Uiso 1 1 calc R . . . .
C96 C 0.5368(2) 0.12365(19) 0.31549(13) 0.0825(4) Uani 1 1 d . U . . .
H96A H 0.4739 0.1072 0.2923 0.099 Uiso 1 1 calc R . . . .
H96B H 0.5896 0.1575 0.2924 0.099 Uiso 1 1 calc R . . . .
C97 C 0.63065(19) -0.04675(18) 0.38431(12) 0.0750(5) Uani 1 1 d . U . . .
H97A H 0.5822 -0.0673 0.4116 0.112 Uiso 1 1 calc GR . . . .
H97B H 0.6940 -0.0372 0.4030 0.112 Uiso 1 1 calc GR . . . .
H97C H 0.6109 -0.0971 0.3491 0.112 Uiso 1 1 calc GR . . . .
C98 C 0.7254(2) 0.08634(18) 0.33073(12) 0.0783(5) Uani 1 1 d . U . . .
H98A H 0.7123 0.0384 0.2950 0.117 Uiso 1 1 calc GR . . . .
H98B H 0.7848 0.0945 0.3539 0.117 Uiso 1 1 calc GR . . . .
H98C H 0.7338 0.1490 0.3203 0.117 Uiso 1 1 calc GR . . . .
C99 C 0.67053(17) 0.30512(16) 0.46706(11) 0.0686(3) Uani 1 1 d . U . . .
C100 C 0.75041(17) 0.30783(16) 0.51536(11) 0.0691(3) Uani 1 1 d . U . . .
H100 H 0.7450 0.3476 0.5517 0.083 Uiso 1 1 calc R . . . .
C101 C 0.72015(19) 0.20271(17) 0.52969(11) 0.0731(5) Uani 1 1 d . U . . .
H10C H 0.7765 0.2011 0.5520 0.088 Uiso 1 1 calc R . . . .
H10D H 0.6676 0.1891 0.5551 0.088 Uiso 1 1 calc R . . . .
C102 C 0.68533(17) 0.12220(16) 0.47596(10) 0.0665(5) Uani 1 1 d . U . . .
H102 H 0.6828 0.0608 0.4811 0.080 Uiso 1 1 calc R . . . .
C103 C 0.85930(18) 0.36041(16) 0.50364(11) 0.0705(3) Uani 1 1 d . U . . .
C104 C 0.88414(17) 0.46958(16) 0.49227(11) 0.0701(3) Uani 1 1 d . U . . .
C105 C 0.81280(17) 0.46131(16) 0.43931(11) 0.0686(3) Uani 1 1 d . U . . .
H10E H 0.8273 0.5273 0.4309 0.082 Uiso 1 1 calc R . . . .
H10F H 0.8221 0.4226 0.4044 0.082 Uiso 1 1 calc R . . . .
C106 C 0.70552(16) 0.41193(16) 0.45175(11) 0.0683(3) Uani 1 1 d . U . . .
H106 H 0.7009 0.4535 0.4875 0.082 Uiso 1 1 calc R . . . .
C107 C 0.88574(16) 0.30011(16) 0.45321(12) 0.0699(4) Uani 1 1 d . U . . .
H10G H 0.8581 0.2314 0.4575 0.105 Uiso 1 1 calc GR . . . .
H10H H 0.9566 0.3252 0.4552 0.105 Uiso 1 1 calc GR . . . .
H10I H 0.8591 0.3060 0.4154 0.105 Uiso 1 1 calc GR . . . .
C108 C 0.93869(19) 0.38509(18) 0.55708(12) 0.0776(4) Uani 1 1 d . U . . .
H10J H 0.9518 0.3278 0.5610 0.093 Uiso 1 1 calc R . . . .
H10K H 0.9177 0.4061 0.5940 0.093 Uiso 1 1 calc R . . . .
C109 C 1.03146(19) 0.47090(18) 0.54190(13) 0.0773(4) Uani 1 1 d . U . . .
H10L H 1.0808 0.4471 0.5311 0.093 Uiso 1 1 calc R . . . .
H10M H 1.0605 0.5242 0.5762 0.093 Uiso 1 1 calc R . . . .
C110 C 0.99816(18) 0.50974(17) 0.48837(12) 0.0720(3) Uani 1 1 d . U . . .
H110 H 1.0064 0.4727 0.4517 0.086 Uiso 1 1 calc R . . . .
C111 C 0.87231(18) 0.53667(17) 0.54670(12) 0.0734(4) Uani 1 1 d . U . . .
H11B H 0.8110 0.5007 0.5617 0.110 Uiso 1 1 calc GR . . . .
H11C H 0.8720 0.5954 0.5346 0.110 Uiso 1 1 calc GR . . . .
H11D H 0.9267 0.5553 0.5774 0.110 Uiso 1 1 calc GR . . . .
C112 C 1.05767(18) 0.62000(17) 0.48726(11) 0.0722(4) Uani 1 1 d . U . . .
H112 H 1.0412 0.6578 0.5201 0.087 Uiso 1 1 calc R . . . .
C113 C 1.0293(2) 0.6472(2) 0.42922(13) 0.0851(5) Uani 1 1 d . U . . .
H11E H 1.0294 0.6004 0.3960 0.128 Uiso 1 1 calc GR . . . .
H11F H 1.0763 0.7130 0.4260 0.128 Uiso 1 1 calc GR . . . .
H11G H 0.9642 0.6455 0.4291 0.128 Uiso 1 1 calc GR . . . .
C114 C 1.1683(2) 0.65042(19) 0.49692(16) 0.0846(6) Uani 1 1 d . U . . .
H11H H 1.1867 0.6164 0.4637 0.102 Uiso 1 1 calc R . . . .
H11I H 1.1841 0.6292 0.5329 0.102 Uiso 1 1 calc R . . . .
C115 C 1.23088(18) 0.76435(18) 0.50277(14) 0.0785(6) Uani 1 1 d . U . . .
H11J H 1.2247 0.7833 0.4642 0.094 Uiso 1 1 calc R . . . .
H11K H 1.2037 0.7986 0.5306 0.094 Uiso 1 1 calc R . . . .
C116 C 1.33981(18) 0.79882(18) 0.52389(13) 0.0775(4) Uani 1 1 d . U . . .
H116 H 1.3442 0.7666 0.5578 0.093 Uiso 1 1 calc R . . . .
C117 C 1.39673(18) 0.91159(19) 0.54492(13) 0.0782(4) Uani 1 1 d . U . . .
C118 C 1.5039(2) 0.9377(2) 0.56787(17) 0.0948(6) Uani 1 1 d . U . . .
H11L H 1.5054 0.9072 0.6020 0.142 Uiso 1 1 calc GR . . . .
H11M H 1.5398 1.0087 0.5790 0.142 Uiso 1 1 calc GR . . . .
H11N H 1.5340 0.9138 0.5371 0.142 Uiso 1 1 calc GR . . . .
C119 C 1.3906(2) 0.9713(2) 0.49850(14) 0.0850(4) Uani 1 1 d . U . . .
H11O H 1.4145 0.9511 0.4631 0.127 Uiso 1 1 calc GR . . . .
H11P H 1.4306 1.0407 0.5135 0.127 Uiso 1 1 calc GR . . . .
H11Q H 1.3229 0.9602 0.4892 0.127 Uiso 1 1 calc GR . . . .
C120 C 0.51473(19) 0.16890(19) 0.71025(11) 0.0738(3) Uani 1 1 d . U . . .
H120 H 0.5087 0.1293 0.6710 0.089 Uiso 1 1 calc R . . . .
C121 C 0.4976(2) 0.2575(2) 0.70094(12) 0.0783(4) Uani 1 1 d . U . . .
H12A H 0.4297 0.2357 0.6831 0.094 Uiso 1 1 calc R . . . .
H12B H 0.5414 0.2922 0.6735 0.094 Uiso 1 1 calc R . . . .
C122 C 0.51606(18) 0.32866(18) 0.75949(12) 0.0736(4) Uani 1 1 d . U . . .
H12C H 0.4695 0.2949 0.7859 0.088 Uiso 1 1 calc R . . . .
H12D H 0.5040 0.3850 0.7517 0.088 Uiso 1 1 calc R . . . .
C123 C 0.62335(16) 0.36705(16) 0.79097(10) 0.0651(3) Uani 1 1 d . U . . .
H123 H 0.6687 0.4004 0.7632 0.078 Uiso 1 1 calc R . . . .
C124 C 0.63898(15) 0.27473(16) 0.79926(10) 0.0618(3) Uani 1 1 d . U . . .
C125 C 0.61883(18) 0.19747(18) 0.74314(11) 0.0715(3) Uani 1 1 d . U . . .
C126 C 0.6269(2) 0.10255(18) 0.75587(13) 0.0813(5) Uani 1 1 d . U . . .
H12E H 0.5830 0.0745 0.7844 0.122 Uiso 1 1 calc GR . . . .
H12F H 0.6939 0.1190 0.7717 0.122 Uiso 1 1 calc GR . . . .
H12G H 0.6088 0.0550 0.7195 0.122 Uiso 1 1 calc GR . . . .
C127 C 0.6974(2) 0.2423(2) 0.70099(12) 0.0834(5) Uani 1 1 d . U . . .
H12H H 0.6867 0.1930 0.6664 0.125 Uiso 1 1 calc GR . . . .
H12I H 0.7626 0.2629 0.7215 0.125 Uiso 1 1 calc GR . . . .
H12J H 0.6915 0.2987 0.6889 0.125 Uiso 1 1 calc GR . . . .
C128 C 0.67145(16) 0.26450(16) 0.85207(10) 0.0629(4) Uani 1 1 d . U . . .
H128 H 0.6738 0.2042 0.8551 0.075 Uiso 1 1 calc R . . . .
C129 C 0.70464(16) 0.34253(16) 0.90707(10) 0.0637(4) Uani 1 1 d . U . . .
H12K H 0.7629 0.3427 0.9283 0.076 Uiso 1 1 calc R . . . .
H12L H 0.6527 0.3252 0.9329 0.076 Uiso 1 1 calc R . . . .
C130 C 0.72925(16) 0.44670(15) 0.89489(10) 0.0632(3) Uani 1 1 d . U . . .
H130 H 0.7248 0.4840 0.9326 0.076 Uiso 1 1 calc R . . . .
C131 C 0.64534(16) 0.44481(16) 0.84913(10) 0.0636(3) Uani 1 1 d . U . . .
C132 C 0.55317(16) 0.41912(18) 0.88118(11) 0.0708(5) Uani 1 1 d . U . . .
H13D H 0.5020 0.4251 0.8568 0.106 Uiso 1 1 calc GR . . . .
H13E H 0.5692 0.4641 0.9185 0.106 Uiso 1 1 calc GR . . . .
H13F H 0.5302 0.3521 0.8884 0.106 Uiso 1 1 calc GR . . . .
C133 C 0.83798(16) 0.50444(15) 0.88126(10) 0.0633(3) Uani 1 1 d . U . . .
C134 C 0.85857(16) 0.61266(15) 0.87196(11) 0.0644(3) Uani 1 1 d . U . . .
C135 C 0.78185(16) 0.60333(15) 0.82024(10) 0.0629(3) Uani 1 1 d . U . . .
H13G H 0.7940 0.6690 0.8123 0.076 Uiso 1 1 calc R . . . .
H13H H 0.7890 0.5650 0.7844 0.076 Uiso 1 1 calc R . . . .
C136 C 0.67687(16) 0.55233(15) 0.83627(10) 0.0647(3) Uani 1 1 d . U . . .
H136 H 0.6735 0.5927 0.8730 0.078 Uiso 1 1 calc R . . . .
C137 C 0.86229(15) 0.44615(15) 0.82846(11) 0.0642(4) Uani 1 1 d . U . . .
H13I H 0.8345 0.3768 0.8313 0.096 Uiso 1 1 calc GR . . . .
H13J H 0.9330 0.4708 0.8294 0.096 Uiso 1 1 calc GR . . . .
H13K H 0.8346 0.4544 0.7917 0.096 Uiso 1 1 calc GR . . . .
C138 C 0.84674(16) 0.67606(16) 0.92857(11) 0.0668(4) Uani 1 1 d . U . . .
H13L H 0.7867 0.6376 0.9441 0.100 Uiso 1 1 calc GR . . . .
H13M H 0.8437 0.7348 0.9183 0.100 Uiso 1 1 calc GR . . . .
H13N H 0.9025 0.6949 0.9583 0.100 Uiso 1 1 calc GR . . . .
C139 C 0.91862(17) 0.52780(16) 0.93294(11) 0.0681(4) Uani 1 1 d . U . . .
H13O H 0.9341 0.4713 0.9346 0.082 Uiso 1 1 calc R . . . .
H13P H 0.8981 0.5455 0.9708 0.082 Uiso 1 1 calc R . . . .
C140 C 1.00930(17) 0.61763(16) 0.91826(12) 0.0697(4) Uani 1 1 d . U . . .
H14A H 1.0603 0.5971 0.9064 0.084 Uiso 1 1 calc R . . . .
H14B H 1.0372 0.6701 0.9530 0.084 Uiso 1 1 calc R . . . .
C141 C 0.97120(17) 0.65587(15) 0.86580(11) 0.0658(3) Uani 1 1 d . U . . .
H141 H 0.9779 0.6186 0.8287 0.079 Uiso 1 1 calc R . . . .
C142 C 1.03000(17) 0.76659(16) 0.86308(12) 0.0705(4) Uani 1 1 d . U . . .
H142 H 1.0121 0.8055 0.8945 0.085 Uiso 1 1 calc R . . . .
C143 C 1.00181(19) 0.78834(18) 0.80339(13) 0.0765(5) Uani 1 1 d . U . . .
H14C H 1.0168 0.7493 0.7718 0.115 Uiso 1 1 calc GR . . . .
H14D H 1.0387 0.8578 0.8023 0.115 Uiso 1 1 calc GR . . . .
H14E H 0.9321 0.7717 0.7984 0.115 Uiso 1 1 calc GR . . . .
C144 C 1.14121(19) 0.79909(18) 0.87365(14) 0.0774(5) Uani 1 1 d . U . . .
H14F H 1.1597 0.7625 0.8418 0.093 Uiso 1 1 calc R . . . .
H14G H 1.1566 0.7807 0.9108 0.093 Uiso 1 1 calc R . . . .
C145 C 1.20512(18) 0.91050(18) 0.87673(14) 0.0758(6) Uani 1 1 d . U . . .
H14H H 1.1906 0.9292 0.8395 0.091 Uiso 1 1 calc R . . . .
H14I H 1.1870 0.9475 0.9085 0.091 Uiso 1 1 calc R . . . .
C146 C 1.31428(18) 0.93962(18) 0.88749(12) 0.0720(4) Uani 1 1 d . U . . .
H146 H 1.3266 0.9108 0.9214 0.086 Uiso 1 1 calc R . . . .
C147 C 1.38022(18) 1.05458(18) 0.90175(11) 0.0719(4) Uani 1 1 d . U . . .
C148 C 1.3539(2) 1.1002(2) 0.95818(13) 0.0871(5) Uani 1 1 d . U . . .
H14J H 1.2876 1.0947 0.9511 0.131 Uiso 1 1 calc GR . . . .
H14K H 1.3996 1.1692 0.9691 0.131 Uiso 1 1 calc GR . . . .
H14L H 1.3579 1.0656 0.9899 0.131 Uiso 1 1 calc GR . . . .
C149 C 1.4883(2) 1.0727(2) 0.90876(14) 0.0836(6) Uani 1 1 d . U . . .
H14M H 1.4993 1.0379 0.9387 0.125 Uiso 1 1 calc GR . . . .
H14N H 1.5295 1.1427 0.9205 0.125 Uiso 1 1 calc GR . . . .
H14O H 1.5048 1.0489 0.8714 0.125 Uiso 1 1 calc GR . . . .
C150 C 1.26161(19) 0.45612(18) 0.71116(11) 0.0739(3) Uani 1 1 d . U . . .
H150 H 1.2557 0.4657 0.6697 0.089 Uiso 1 1 calc R . . . .
C151 C 1.2850(2) 0.36641(19) 0.71210(12) 0.0769(3) Uani 1 1 d . U . . .
H15A H 1.3493 0.3806 0.6986 0.092 Uiso 1 1 calc R . . . .
H15B H 1.2356 0.3094 0.6848 0.092 Uiso 1 1 calc R . . . .
C152 C 1.28589(17) 0.34116(18) 0.77490(11) 0.0708(3) Uani 1 1 d . U . . .
H15C H 1.3373 0.3972 0.8017 0.085 Uiso 1 1 calc R . . . .
H15D H 1.3019 0.2846 0.7741 0.085 Uiso 1 1 calc R . . . .
C153 C 1.18574(15) 0.31666(15) 0.79890(10) 0.0610(3) Uani 1 1 d . U . . .
H153 H 1.1352 0.2614 0.7703 0.073 Uiso 1 1 calc R . . . .
C154 C 1.16420(15) 0.40788(15) 0.79747(10) 0.0616(3) Uani 1 1 d . U . . .
C155 C 1.16365(18) 0.44167(18) 0.73623(11) 0.0716(3) Uani 1 1 d . U . . .
C156 C 1.1527(2) 0.53826(19) 0.73949(13) 0.0843(5) Uani 1 1 d . U . . .
H15E H 1.2043 0.5892 0.7681 0.126 Uiso 1 1 calc GR . . . .
H15F H 1.0892 0.5289 0.7514 0.126 Uiso 1 1 calc GR . . . .
H15G H 1.1579 0.5578 0.7010 0.126 Uiso 1 1 calc GR . . . .
C157 C 1.0779(2) 0.3621(2) 0.69324(12) 0.0807(5) Uani 1 1 d . U . . .
H15H H 1.0760 0.3840 0.6557 0.121 Uiso 1 1 calc GR . . . .
H15I H 1.0168 0.3501 0.7095 0.121 Uiso 1 1 calc GR . . . .
H15J H 1.0867 0.3017 0.6872 0.121 Uiso 1 1 calc GR . . . .
C158 C 1.14345(16) 0.45312(15) 0.84551(11) 0.0633(4) Uani 1 1 d . U . . .
H158 H 1.1377 0.5119 0.8429 0.076 Uiso 1 1 calc R . . . .
C159 C 1.12892(17) 0.41663(16) 0.90276(11) 0.0656(4) Uani 1 1 d . U . . .
H15K H 1.0745 0.4273 0.9188 0.079 Uiso 1 1 calc R . . . .
H15L H 1.1883 0.4562 0.9307 0.079 Uiso 1 1 calc R . . . .
C160 C 1.10662(16) 0.30573(15) 0.89897(10) 0.0621(3) Uani 1 1 d . U . . .
H160 H 1.1232 0.2983 0.9397 0.075 Uiso 1 1 calc R . . . .
C161 C 1.18133(16) 0.28171(16) 0.86076(10) 0.0630(3) Uani 1 1 d . U . . .
C162 C 1.28332(17) 0.33364(18) 0.89815(11) 0.0689(5) Uani 1 1 d . U . . .
H16A H 1.3286 0.3113 0.8798 0.103 Uiso 1 1 calc GR . . . .
H16B H 1.2776 0.3178 0.9376 0.103 Uiso 1 1 calc GR . . . .
H16C H 1.3078 0.4044 0.9006 0.103 Uiso 1 1 calc GR . . . .
C163 C 1.14976(15) 0.16721(16) 0.85294(10) 0.0631(3) Uani 1 1 d . U . . .
H163 H 1.1697 0.1546 0.8915 0.076 Uiso 1 1 calc R . . . .
C164 C 1.04056(15) 0.09937(14) 0.83694(10) 0.0606(3) Uani 1 1 d . U . . .
H16D H 1.0302 0.0308 0.8356 0.073 Uiso 1 1 calc R . . . .
H16E H 1.0182 0.1059 0.7977 0.073 Uiso 1 1 calc R . . . .
C165 C 0.97960(16) 0.12529(15) 0.88286(10) 0.0613(3) Uani 1 1 d . U . . .
C166 C 0.99659(16) 0.23510(15) 0.88162(10) 0.0614(3) Uani 1 1 d . U . . .
C167 C 0.95347(15) 0.24618(14) 0.82101(10) 0.0595(4) Uani 1 1 d . U . . .
H16F H 0.9731 0.3155 0.8199 0.089 Uiso 1 1 calc GR . . . .
H16G H 0.8823 0.2121 0.8166 0.089 Uiso 1 1 calc GR . . . .
H16H H 0.9783 0.2178 0.7891 0.089 Uiso 1 1 calc GR . . . .
C168 C 0.92675(17) 0.24678(16) 0.92587(11) 0.0675(3) Uani 1 1 d . U . . .
H16I H 0.9073 0.2989 0.9186 0.081 Uiso 1 1 calc R . . . .
H16J H 0.9582 0.2625 0.9667 0.081 Uiso 1 1 calc R . . . .
C169 C 0.83663(16) 0.14482(15) 0.91414(11) 0.0649(4) Uani 1 1 d . U . . .
H16K H 0.7798 0.1498 0.8947 0.078 Uiso 1 1 calc R . . . .
H16L H 0.8196 0.1219 0.9515 0.078 Uiso 1 1 calc R . . . .
C170 C 0.86432(16) 0.07126(15) 0.87371(10) 0.0618(4) Uani 1 1 d . U . . .
H170 H 0.8426 0.0716 0.8324 0.074 Uiso 1 1 calc R . . . .
C171 C 1.01306(16) 0.10958(16) 0.94409(10) 0.0642(4) Uani 1 1 d . U . . .
H17A H 1.0119 0.0445 0.9404 0.096 Uiso 1 1 calc GR . . . .
H17B H 0.9689 0.1153 0.9719 0.096 Uiso 1 1 calc GR . . . .
H17C H 1.0793 0.1591 0.9582 0.096 Uiso 1 1 calc GR . . . .
C172 C 0.81046(17) -0.03563(15) 0.88462(11) 0.0660(4) Uani 1 1 d . U . . .
H172 H 0.8297 -0.0362 0.9263 0.079 Uiso 1 1 calc R . . . .
C173 C 0.8409(2) -0.10661(17) 0.84550(14) 0.0811(5) Uani 1 1 d . U . . .
H17D H 0.8315 -0.1007 0.8045 0.122 Uiso 1 1 calc GR . . . .
H17E H 0.8010 -0.1737 0.8504 0.122 Uiso 1 1 calc GR . . . .
H17F H 0.9096 -0.0902 0.8569 0.122 Uiso 1 1 calc GR . . . .
C174 C 0.69796(18) -0.07049(17) 0.87575(12) 0.0705(5) Uani 1 1 d . U . . .
H17G H 0.6785 -0.0648 0.8356 0.085 Uiso 1 1 calc R . . . .
H17H H 0.6811 -0.0262 0.9034 0.085 Uiso 1 1 calc R . . . .
C175 C 0.63776(18) -0.17750(17) 0.88485(12) 0.0722(5) Uani 1 1 d . U . . .
H17I H 0.6428 -0.2227 0.8518 0.087 Uiso 1 1 calc R . . . .
H17J H 0.6669 -0.1875 0.9211 0.087 Uiso 1 1 calc R . . . .
C176 C 0.52865(17) -0.20412(16) 0.88934(11) 0.0676(4) Uani 1 1 d . U . . .
H176 H 0.5253 -0.1615 0.9251 0.081 Uiso 1 1 calc R . . . .
C177 C 0.46877(18) -0.31316(17) 0.89695(12) 0.0701(3) Uani 1 1 d . U . . .
C178 C 0.36101(19) -0.3313(2) 0.90072(15) 0.0862(6) Uani 1 1 d . U . . .
H17K H 0.3571 -0.2911 0.9362 0.129 Uiso 1 1 calc GR . . . .
H17L H 0.3218 -0.4003 0.9020 0.129 Uiso 1 1 calc GR . . . .
H17M H 0.3362 -0.3140 0.8664 0.129 Uiso 1 1 calc GR . . . .
C179 C 0.5092(2) -0.33769(19) 0.95103(12) 0.0832(4) Uani 1 1 d . U . . .
H17N H 0.5754 -0.3307 0.9469 0.125 Uiso 1 1 calc GR . . . .
H17O H 0.4678 -0.4050 0.9549 0.125 Uiso 1 1 calc GR . . . .
H17P H 0.5103 -0.2931 0.9859 0.125 Uiso 1 1 calc GR . . . .
C181 C 0.57545(18) 0.28239(18) 0.49610(12) 0.0744(5) Uani 1 1 d . U . . .
H18G H 0.5276 0.2903 0.4700 0.112 Uiso 1 1 calc GR . . . .
H18H H 0.5899 0.3274 0.5333 0.112 Uiso 1 1 calc GR . . . .
H18I H 0.5491 0.2151 0.5033 0.112 Uiso 1 1 calc GR . . . .
C182 C 0.47443(13) -0.37789(13) 0.84645(10) 0.0524(3) Uani 1 1 d . U . . .
H18A H 0.4086 -0.4244 0.8290 0.079 Uiso 1 1 calc GR . . . .
H18B H 0.5106 -0.4135 0.8589 0.079 Uiso 1 1 calc GR . . . .
H18C H 0.5078 -0.3393 0.8175 0.079 Uiso 1 1 calc GR . . . .
O1 O -0.30245(12) 0.59503(12) 0.25324(8) 0.0739(4) Uani 1 1 d . U . . .
H1A H -0.3053 0.5494 0.2704 0.111 Uiso 1 1 calc GR . . . .
O2 O 0.12413(11) 0.73971(11) 0.20541(7) 0.0698(3) Uani 1 1 d . U . . .
H2 H 0.1101 0.6812 0.1922 0.105 Uiso 1 1 calc GR . . . .
O3 O 0.44138(14) 1.45201(13) 0.15892(9) 0.0892(4) Uani 1 1 d . U . . .
H3 H 0.4227 1.4911 0.1466 0.134 Uiso 1 1 calc GR . . . .
O4 O 0.63668(13) 1.46045(12) 0.14201(9) 0.0775(4) Uani 1 1 d . U . . .
H4A H 0.6304 1.4934 0.1720 0.116 Uiso 1 1 calc GR . . . .
O5 O -0.23338(17) -0.19342(15) 0.64086(10) 0.0954(6) Uani 1 1 d . U . . .
H5 H -0.2898 -0.2021 0.6471 0.143 Uiso 1 1 calc GR . . . .
O6 O 0.18406(12) -0.03376(11) 0.59027(8) 0.0732(3) Uani 1 1 d . U . . .
H6 H 0.2315 -0.0454 0.5821 0.110 Uiso 1 1 calc GR . . . .
O7 O 0.60944(14) 0.58364(13) 0.39922(9) 0.0844(4) Uani 1 1 d . U . . .
H7 H 0.6280 0.5439 0.4108 0.127 Uiso 1 1 calc GR . . . .
O8 O 0.49332(14) 0.67250(13) 0.51733(10) 0.0943(4) Uani 1 1 d . U . . .
H8 H 0.5176 0.7286 0.5091 0.141 Uiso 1 1 calc GR . . . .
O9 O 1.14710(14) 0.50462(14) 0.25106(9) 0.0861(5) Uani 1 1 d . U . . .
H9A H 1.1272 0.5444 0.2410 0.129 Uiso 1 1 calc GR . . . .
O10 O 0.70758(12) 0.33298(10) 0.18406(8) 0.0706(4) Uani 1 1 d . U . . .
H10 H 0.7066 0.3774 0.1670 0.106 Uiso 1 1 calc GR . . . .
O11 O 0.36740(13) -0.40150(13) 0.15553(9) 0.0819(4) Uani 1 1 d . U . . .
H11A H 0.3915 -0.3536 0.1829 0.123 Uiso 1 1 calc GR . . . .
O12 O 0.16533(11) -0.41629(11) 0.14958(8) 0.0713(3) Uani 1 1 d . U . . .
H12 H 0.2095 -0.3821 0.1769 0.107 Uiso 1 1 calc GR . . . .
O13 O 1.35436(13) 0.93878(14) 0.59540(9) 0.0855(4) Uani 1 1 d . U . . .
H13 H 1.3799 0.9308 0.6258 0.128 Uiso 1 1 calc GR . . . .
O14 O 0.60947(11) 0.55714(11) 0.79055(8) 0.0719(3) Uani 1 1 d D U . . .
O15 O 1.34324(13) 0.89718(14) 0.83607(10) 0.0918(4) Uani 1 1 d . U . . .
H15 H 1.3934 0.8903 0.8458 0.138 Uiso 1 1 calc GR . . . .
O16 O 1.36113(12) 1.10083(12) 0.85577(8) 0.0773(3) Uani 1 1 d . U . . .
H16 H 1.3971 1.1006 0.8299 0.116 Uiso 1 1 calc GR . . . .
O17 O 1.34424(14) 0.54158(13) 0.74419(9) 0.0836(5) Uani 1 1 d . U . . .
H17 H 1.3511 0.5908 0.7297 0.125 Uiso 1 1 calc GR . . . .
O18 O 1.20330(11) 0.13612(11) 0.81050(7) 0.0696(3) Uani 1 1 d . U . . .
H18 H 1.2481 0.1282 0.8283 0.104 Uiso 1 1 calc GR . . . .
O19 O 0.48582(13) -0.18171(13) 0.83997(9) 0.0855(4) Uani 1 1 d . U . . .
H19 H 0.5240 -0.1274 0.8331 0.128 Uiso 1 1 calc GR . . . .
O20 O 0.45782(16) -0.02573(16) 0.35388(10) 0.0960(5) Uani 1 1 d . U . . .
H20A H 0.4586 0.0058 0.3865 0.144 Uiso 1 1 calc GR . . . .
O21 O 0.64013(11) 0.41626(11) 0.40545(8) 0.0734(3) Uani 1 1 d . U . . .
H21 H 0.6512 0.3943 0.3730 0.110 Uiso 1 1 calc GR . . . .
O22 O 0.44091(12) 0.10767(12) 0.74349(8) 0.0734(4) Uani 1 1 d . U . . .
H22 H 0.3881 0.1103 0.7349 0.110 Uiso 1 1 calc GR . . . .
O23 O 1.38706(14) 0.76665(15) 0.47787(10) 0.0955(4) Uani 1 1 d . U . . .
H23A H 1.3753 0.7081 0.4776 0.143 Uiso 1 1 calc GR . . . .
O2W O 0.23772(16) 0.0502(2) 0.70567(11) 0.1258(9) Uani 1 1 d . U . . .
O34 O 0.2039(4) 0.8508(3) 0.7262(2) 0.1135(13) Uani 0.5 1 d . U P . .
H34A H 0.2071 0.8310 0.7577 0.170 Uiso 0.5 1 calc GR . P . .
C1AA C 0.1649(7) 0.7732(5) 0.6813(4) 0.123(2) Uani 0.5 1 d . U P . .
H1AA H 0.1759 0.7964 0.6440 0.185 Uiso 0.5 1 calc GR . P . .
H1AB H 0.0949 0.7382 0.6828 0.185 Uiso 0.5 1 calc GR . P . .
H1AC H 0.1960 0.7291 0.6849 0.185 Uiso 0.5 1 calc GR . P . .
O1W O 0.35028(16) 0.61170(16) 0.27738(11) 0.0994(7) Uani 1 1 d . U . . .
O6W O 0.35788(18) 0.77239(16) 0.35810(12) 0.1072(8) Uani 1 1 d . U . . .
O4W O 0.55994(19) 0.70504(19) 0.63705(12) 0.1133(9) Uani 1 1 d . U . . .
O3W O 0.4378(2) 0.73471(18) 0.71913(12) 0.1136(9) Uani 1 1 d . U . . .
O7W O 0.50386(19) 0.5521(2) 0.29218(14) 0.1375(10) Uani 1 1 d . U . . .
O8W O 0.3908(3) 0.8960(2) 0.70342(14) 0.1491(11) Uani 1 1 d . U . . .
O5W O 0.6719(2) 0.41309(17) 0.29047(11) 0.1409(10) Uani 1 1 d . U . . .
O7AA O 0.1849(3) 0.7944(3) 0.32350(17) 0.1575(9) Uani 1 1 d . U . . .
H7AA H 0.1664 0.7596 0.3491 0.236 Uiso 0.5 1 calc R . P A 1
H7AB H 0.2035 0.7832 0.3550 0.236 Uiso 0.5 1 calc R . P B 2
C0AA C 0.1904(4) 0.8865(4) 0.34371(19) 0.0819(10) Uani 0.5 1 d . U P C 1
H0AA H 0.2083 0.9030 0.3862 0.123 Uiso 0.5 1 calc GR . P C 1
H0AB H 0.1270 0.8869 0.3341 0.123 Uiso 0.5 1 calc GR . P C 1
H0AC H 0.2396 0.9347 0.3250 0.123 Uiso 0.5 1 calc GR . P C 1
O3AA O 0.6037(3) 0.5503(3) 0.67099(18) 0.0937(10) Uani 0.5 1 d . U P D 1
H3AA H 0.5673 0.4945 0.6767 0.140 Uiso 0.5 1 calc R . P D 1
C9AA C 0.6861(3) 0.5492(3) 0.65134(19) 0.1274(7) Uani 1 1 d . U . . .
H9AA H 0.6774 0.5365 0.6085 0.191 Uiso 0.5 1 calc GR . P D 1
H9AB H 0.6988 0.4978 0.6657 0.191 Uiso 0.5 1 calc GR . P D 1
H9AC H 0.7411 0.6126 0.6657 0.191 Uiso 0.5 1 calc GR . P D 1
H9AD H 0.6616 0.4894 0.6681 0.191 Uiso 0.5 1 calc GR . P D 2
H9AE H 0.7562 0.5724 0.6502 0.191 Uiso 0.5 1 calc GR . P D 2
H9AF H 0.6532 0.5356 0.6116 0.191 Uiso 0.5 1 calc GR . P D 2
O4AA O 0.6679(5) 0.6199(4) 0.6854(3) 0.1310(10) Uani 0.5 1 d . U P D 2
H4AA H 0.6151 0.6185 0.6719 0.196 Uiso 0.5 1 calc R . P D 2
C2AA C 0.2497(5) 0.8588(5) 0.3088(3) 0.1089(13) Uani 0.5 1 d . U P C 2
H2AA H 0.3116 0.8630 0.3264 0.163 Uiso 0.5 1 calc GR . P C 2
H2AB H 0.2450 0.9203 0.3216 0.163 Uiso 0.5 1 calc GR . P C 2
H2AC H 0.2465 0.8467 0.2660 0.163 Uiso 0.5 1 calc GR . P C 2
O0AA O 0.4524(5) 0.3745(6) 0.2762(3) 0.152(2) Uani 0.5 1 d . U P . .
H0AD H 0.4448 0.3247 0.2526 0.229 Uiso 0.5 1 calc R . P . .
C5AA C 0.4018(7) 0.3484(10) 0.3198(5) 0.159(3) Uani 0.5 1 d . U P . .
H5AA H 0.3645 0.2774 0.3126 0.238 Uiso 0.5 1 calc GR . P . .
H5AB H 0.3570 0.3796 0.3230 0.238 Uiso 0.5 1 calc GR . P . .
H5AC H 0.4459 0.3689 0.3562 0.238 Uiso 0.5 1 calc GR . P . .
H14P H 0.5664(12) 0.5630(18) 0.7683(10) 0.37(6) Uiso 1 1 d D . . . .

loop_
_atom_site_aniso_label
_atom_site_aniso_U_11
_atom_site_aniso_U_22
_atom_site_aniso_U_33
_atom_site_aniso_U_23
_atom_site_aniso_U_13
_atom_site_aniso_U_12
C1 0.0819(4) 0.0795(4) 0.0608(6) 0.0169(4) 0.0150(5) 0.0355(3)
C2 0.0811(4) 0.0708(4) 0.0719(5) 0.0149(4) 0.0198(4) 0.0378(3)
C3 0.0675(3) 0.0519(5) 0.0675(3) 0.0137(4) 0.0138(3) 0.0259(3)
C4 0.0644(3) 0.0619(5) 0.0615(4) 0.0104(3) 0.0080(3) 0.0255(3)
C5 0.0796(5) 0.0778(5) 0.0749(5) 0.0243(4) 0.0146(4) 0.0415(4)
C6 0.0830(4) 0.0829(7) 0.0696(5) 0.0252(5) 0.0131(4) 0.0362(4)
C7 0.0877(4) 0.0867(7) 0.0818(11) 0.0235(6) 0.0281(5) 0.0499(3)
C8 0.1052(9) 0.0770(5) 0.0709(8) 0.0068(5) 0.0193(7) 0.0421(8)
C9 0.0627(5) 0.0575(8) 0.0707(4) 0.0142(5) 0.0123(3) 0.0285(5)
C10 0.0646(4) 0.0605(8) 0.0654(5) 0.0130(6) 0.0080(4) 0.0276(4)
C11 0.0637(4) 0.0639(3) 0.0600(5) 0.0105(3) 0.0097(4) 0.0292(4)
C12 0.0691(3) 0.0611(4) 0.0633(5) 0.0099(3) 0.0089(3) 0.0322(3)
C13 0.0773(9) 0.0636(4) 0.0700(9) 0.0069(5) 0.0064(7) 0.0345(5)
C14 0.0701(4) 0.0640(4) 0.0633(7) 0.0108(4) 0.0117(4) 0.0368(4)
C15 0.0624(6) 0.0650(4) 0.0657(5) 0.0116(3) 0.0082(5) 0.0354(4)
C16 0.0608(4) 0.0645(3) 0.0649(5) 0.0134(3) 0.0084(4) 0.0298(3)
C17 0.0607(4) 0.0632(4) 0.0669(6) 0.0143(3) 0.0071(4) 0.0311(3)
C18 0.0586(5) 0.0556(6) 0.0704(5) 0.0148(5) 0.0110(4) 0.0251(4)
C19 0.0655(5) 0.0680(6) 0.0691(5) 0.0148(5) 0.0134(4) 0.0320(4)
C20 0.0622(4) 0.0647(4) 0.0708(7) 0.0161(4) 0.0130(4) 0.0303(4)
C21 0.0637(6) 0.0709(5) 0.0803(7) 0.0242(4) 0.0139(4) 0.0330(4)
C22 0.0634(6) 0.0716(5) 0.0701(5) 0.0197(4) 0.0109(4) 0.0342(4)
C23 0.0624(5) 0.0641(5) 0.0754(7) 0.0134(6) 0.0128(5) 0.0297(5)
C24 0.0682(7) 0.0633(7) 0.0841(6) 0.0156(5) 0.0034(5) 0.0260(6)
C25 0.0623(6) 0.0663(4) 0.0813(9) 0.0164(4) 0.0073(7) 0.0274(5)
C26 0.0639(6) 0.0641(4) 0.0855(12) 0.0167(5) 0.0114(8) 0.0283(4)
C27 0.0680(4) 0.0657(5) 0.0776(7) 0.0165(4) 0.0077(4) 0.0290(4)
C28 0.0683(5) 0.0656(5) 0.0701(6) 0.0144(4) 0.0043(3) 0.0242(5)
C29 0.0799(11) 0.0708(4) 0.0965(11) 0.0264(4) 0.0041(7) 0.0245(4)
C30 0.0822(7) 0.0833(6) 0.0735(6) 0.0164(5) 0.0165(5) 0.0295(5)
C31 0.0770(4) 0.0906(4) 0.0714(6) 0.0198(4) 0.0089(4) 0.0339(3)
C32 0.0750(4) 0.0761(4) 0.0694(5) 0.0083(4) 0.0074(4) 0.0377(4)
C33 0.0665(3) 0.0602(6) 0.0665(3) 0.0080(4) 0.0042(3) 0.0281(3)
C34 0.0698(3) 0.0732(6) 0.0620(4) 0.0108(3) 0.0031(3) 0.0346(4)
C35 0.0739(5) 0.0810(5) 0.0786(5) 0.0221(4) 0.0047(4) 0.0362(4)
C36 0.0874(4) 0.1015(8) 0.0765(5) 0.0322(5) 0.0103(5) 0.0460(4)
C37 0.0720(4) 0.0856(9) 0.0768(11) 0.0168(6) 0.0131(5) 0.0359(4)
C38 0.0827(9) 0.0840(5) 0.0746(9) -0.0006(5) 0.0109(7) 0.0364(7)
C39 0.0650(5) 0.0692(9) 0.0688(4) 0.0083(6) 0.0033(3) 0.0338(5)
C40 0.0738(5) 0.0818(9) 0.0652(5) 0.0099(7) 0.0032(4) 0.0411(5)
C41 0.0723(4) 0.0791(3) 0.0598(5) 0.0093(3) 0.0080(4) 0.0407(4)
C42 0.0737(4) 0.0742(4) 0.0638(5) 0.0074(3) 0.0035(3) 0.0398(3)
C43 0.0749(9) 0.0757(4) 0.0771(9) 0.0065(5) 0.0064(7) 0.0408(5)
C44 0.0698(4) 0.0793(4) 0.0703(6) 0.0151(3) 0.0091(4) 0.0439(3)
C45 0.0697(4) 0.0798(4) 0.0644(5) 0.0133(3) 0.0104(4) 0.0413(3)
C46 0.0673(6) 0.0746(4) 0.0696(5) 0.0134(3) 0.0082(5) 0.0405(4)
C47 0.0739(4) 0.0743(4) 0.0657(7) 0.0071(4) 0.0062(4) 0.0430(4)
C48 0.0669(5) 0.0684(6) 0.0757(5) 0.0172(5) 0.0130(5) 0.0373(4)
C49 0.0759(6) 0.0829(6) 0.0733(5) 0.0145(5) 0.0181(4) 0.0432(5)
C50 0.0713(4) 0.0808(4) 0.0746(7) 0.0203(4) 0.0191(4) 0.0451(4)
C51 0.0788(6) 0.0900(5) 0.0806(8) 0.0269(4) 0.0171(5) 0.0475(4)
C52 0.0746(6) 0.0901(5) 0.0757(5) 0.0226(4) 0.0142(4) 0.0500(4)
C53 0.0736(5) 0.0830(5) 0.0699(7) 0.0204(6) 0.0223(5) 0.0427(5)
C54 0.0742(7) 0.0977(8) 0.0819(7) 0.0286(5) 0.0112(5) 0.0293(6)
C55 0.0796(6) 0.0821(4) 0.0952(10) 0.0223(4) 0.0228(6) 0.0435(5)
C56 0.0794(6) 0.0795(4) 0.0917(11) 0.0245(5) 0.0240(7) 0.0460(4)
C57 0.0813(4) 0.0750(5) 0.0857(7) 0.0178(4) 0.0163(4) 0.0439(4)
C58 0.0832(5) 0.0691(5) 0.0949(7) 0.0187(4) 0.0191(4) 0.0396(5)
C59 0.0810(5) 0.0780(8) 0.1080(7) 0.0154(5) 0.0116(5) 0.0366(5)
C60 0.1095(11) 0.0784(4) 0.1147(10) 0.0326(4) 0.0325(6) 0.0502(4)
C61 0.0824(4) 0.0728(4) 0.0622(7) 0.0099(4) -0.0024(5) 0.0277(3)
C62 0.0862(4) 0.0642(5) 0.0711(7) 0.0012(7) 0.0038(6) 0.0285(3)
C63 0.0692(6) 0.0597(4) 0.0752(6) 0.0060(6) 0.0036(5) 0.0265(4)
C64 0.0620(4) 0.0580(5) 0.0591(4) 0.0106(4) 0.0099(4) 0.0238(3)
C65 0.0597(4) 0.0557(5) 0.0670(4) 0.0148(4) 0.0090(4) 0.0211(3)
C66 0.0717(4) 0.0719(4) 0.0713(5) 0.0161(5) 0.0035(4) 0.0305(3)
C67 0.0744(4) 0.0959(7) 0.0875(12) 0.0089(9) -0.0052(5) 0.0395(3)
C68 0.0855(7) 0.0817(6) 0.0726(5) 0.0239(5) -0.0002(5) 0.0284(8)
C69 0.0542(5) 0.0576(7) 0.0740(5) 0.0140(5) 0.0133(4) 0.0200(4)
C70 0.0674(4) 0.0576(7) 0.0681(6) 0.0124(6) 0.0153(5) 0.0236(4)
C71 0.0652(4) 0.0600(3) 0.0573(6) 0.0105(3) 0.0070(5) 0.0258(3)
C72 0.0689(3) 0.0589(4) 0.0624(6) 0.0112(4) 0.0056(3) 0.0281(3)
C73 0.0827(10) 0.0599(5) 0.0670(6) 0.0137(4) -0.0001(6) 0.0254(6)
C74 0.0704(4) 0.0597(4) 0.0648(8) 0.0071(4) 0.0003(4) 0.0335(3)
C75 0.0595(5) 0.0617(4) 0.0683(6) 0.0066(4) 0.0041(5) 0.0306(3)
C76 0.0611(4) 0.0578(3) 0.0650(6) 0.0077(4) 0.0057(4) 0.0263(3)
C77 0.0627(4) 0.0593(4) 0.0646(6) 0.0113(4) 0.0129(4) 0.0281(3)
C78 0.0567(6) 0.0558(7) 0.0723(5) 0.0168(4) 0.0113(5) 0.0256(5)
C79 0.0692(5) 0.0601(5) 0.0744(6) 0.0087(5) 0.0136(4) 0.0295(4)
C80 0.0658(5) 0.0589(4) 0.0756(10) 0.0088(6) 0.0085(5) 0.0281(3)
C81 0.0577(4) 0.0594(4) 0.0673(7) 0.0106(4) 0.0027(4) 0.0271(3)
C82 0.0719(7) 0.0557(7) 0.0677(5) 0.0089(4) 0.0021(5) 0.0268(5)
C83 0.0592(4) 0.0601(5) 0.0732(11) 0.0080(5) 0.0022(5) 0.0242(4)
C84 0.0566(5) 0.0685(5) 0.0929(13) 0.0045(7) 0.0045(6) 0.0271(3)
C85 0.0615(6) 0.0643(4) 0.0790(12) 0.0157(6) 0.0098(9) 0.0262(4)
C86 0.0620(6) 0.0627(4) 0.0844(13) 0.0115(6) 0.0049(8) 0.0234(4)
C87 0.0632(4) 0.0631(4) 0.0781(8) 0.0127(6) 0.0110(4) 0.0260(4)
C88 0.0619(5) 0.0618(5) 0.0805(6) 0.0138(5) 0.0169(4) 0.0244(4)
C89 0.0636(6) 0.0706(6) 0.0725(5) 0.0024(5) 0.0064(5) 0.0222(5)
C90 0.0696(10) 0.0616(4) 0.1055(13) 0.0084(5) 0.0195(8) 0.0238(4)
C91 0.0883(4) 0.0754(4) 0.0680(7) 0.0081(5) 0.0022(4) 0.0357(3)
C92 0.0812(4) 0.0746(4) 0.0690(5) 0.0141(4) 0.0115(4) 0.0394(4)
C93 0.0613(6) 0.0691(3) 0.0673(4) 0.0147(3) 0.0091(4) 0.0316(3)
C94 0.0721(6) 0.0709(3) 0.0641(5) 0.0174(3) 0.0110(4) 0.0354(4)
C95 0.0849(6) 0.0786(5) 0.0769(7) 0.0131(5) -0.0019(5) 0.0448(4)
C96 0.0894(8) 0.0853(4) 0.0767(7) 0.0092(4) -0.0047(5) 0.0442(4)
C97 0.0761(9) 0.0677(4) 0.0795(9) 0.0104(4) 0.0062(6) 0.0303(4)
C98 0.0916(5) 0.0700(8) 0.0768(7) 0.0087(5) 0.0209(4) 0.0380(7)
C99 0.0756(4) 0.0748(3) 0.0662(5) 0.0152(3) 0.0105(3) 0.0415(3)
C100 0.0810(3) 0.0727(4) 0.0645(6) 0.0108(4) 0.0080(3) 0.0441(4)
C101 0.0840(10) 0.0781(5) 0.0658(5) 0.0166(4) 0.0058(6) 0.0423(5)
C102 0.0717(10) 0.0668(5) 0.0680(4) 0.0197(4) 0.0141(6) 0.0334(5)
C103 0.0782(4) 0.0718(4) 0.0687(7) 0.0090(4) 0.0029(4) 0.0408(3)
C104 0.0773(4) 0.0729(4) 0.0690(6) 0.0097(3) 0.0069(4) 0.0419(3)
C105 0.0747(4) 0.0689(6) 0.0710(5) 0.0118(4) 0.0080(4) 0.0395(4)
C106 0.0765(4) 0.0747(4) 0.0679(7) 0.0137(4) 0.0111(4) 0.0456(4)
C107 0.0679(6) 0.0713(5) 0.0771(6) 0.0086(5) 0.0046(5) 0.0380(4)
C108 0.0854(6) 0.0795(6) 0.0765(5) 0.0092(4) -0.0027(4) 0.0464(5)
C109 0.0816(5) 0.0724(6) 0.0819(7) 0.0001(4) -0.0047(5) 0.0425(4)
C110 0.0755(4) 0.0707(4) 0.0728(6) 0.0012(3) 0.0036(4) 0.0384(4)
C111 0.0802(7) 0.0742(5) 0.0734(6) 0.0065(5) 0.0069(5) 0.0427(4)
C112 0.0779(5) 0.0690(5) 0.0702(7) -0.0035(4) 0.0025(7) 0.0373(5)
C113 0.0854(8) 0.0755(7) 0.0791(6) 0.0089(4) -0.0031(5) 0.0225(7)
C114 0.0780(4) 0.0722(6) 0.1067(14) 0.0080(9) 0.0049(6) 0.0381(5)
C115 0.0744(4) 0.0716(6) 0.0936(15) 0.0040(10) 0.0029(7) 0.0394(4)
C116 0.0721(5) 0.0787(4) 0.0877(9) 0.0091(4) 0.0081(5) 0.0397(4)
C117 0.0664(5) 0.0790(5) 0.0938(7) 0.0094(4) 0.0103(5) 0.0372(5)
C118 0.0713(4) 0.0944(11) 0.1165(13) 0.0012(7) -0.0020(5) 0.0401(4)
C119 0.0718(8) 0.0838(5) 0.1038(5) 0.0211(4) 0.0182(5) 0.0354(5)
C120 0.0712(4) 0.0774(4) 0.0650(8) 0.0017(5) 0.0019(4) 0.0283(3)
C121 0.0721(7) 0.0825(4) 0.0723(7) 0.0104(4) -0.0041(6) 0.0278(4)
C122 0.0700(5) 0.0724(5) 0.0782(7) 0.0104(5) -0.0034(5) 0.0325(4)
C123 0.0644(5) 0.0686(3) 0.0627(5) 0.0107(3) 0.0057(4) 0.0293(3)
C124 0.0523(5) 0.0637(3) 0.0660(4) 0.0087(4) 0.0072(4) 0.0223(3)
C125 0.0663(4) 0.0722(4) 0.0714(5) 0.0030(4) 0.0065(4) 0.0282(3)
C126 0.0832(7) 0.0785(4) 0.0845(10) -0.0025(4) 0.0051(7) 0.0426(3)
C127 0.0760(6) 0.0972(9) 0.0709(6) 0.0009(5) 0.0141(5) 0.0345(8)
C128 0.0576(8) 0.0631(5) 0.0698(4) 0.0113(4) 0.0080(5) 0.0276(5)
C129 0.0623(8) 0.0688(4) 0.0628(5) 0.0142(4) 0.0074(6) 0.0298(4)
C130 0.0649(3) 0.0655(4) 0.0611(6) 0.0091(4) 0.0060(3) 0.0303(4)
C131 0.0626(4) 0.0688(3) 0.0633(6) 0.0123(3) 0.0080(3) 0.0316(3)
C132 0.0692(4) 0.0839(9) 0.0716(7) 0.0193(6) 0.0149(4) 0.0422(5)
C133 0.0636(4) 0.0634(3) 0.0687(6) 0.0138(3) 0.0054(4) 0.0324(3)
C134 0.0666(4) 0.0605(4) 0.0691(6) 0.0097(3) 0.0028(4) 0.0312(3)
C135 0.0678(4) 0.0599(6) 0.0674(5) 0.0124(4) 0.0063(4) 0.0333(4)
C136 0.0659(4) 0.0697(4) 0.0654(7) 0.0094(4) 0.0066(4) 0.0367(4)
C137 0.0578(6) 0.0595(5) 0.0764(6) 0.0093(5) 0.0070(4) 0.0272(4)
C138 0.0667(6) 0.0672(5) 0.0704(6) 0.0077(5) 0.0019(5) 0.0344(5)
C139 0.0676(5) 0.0648(6) 0.0755(5) 0.0110(4) -0.0005(4) 0.0332(4)
C140 0.0663(5) 0.0645(5) 0.0801(7) 0.0080(4) -0.0005(5) 0.0324(4)
C141 0.0670(4) 0.0598(4) 0.0717(6) 0.0064(3) 0.0042(4) 0.0302(4)
C142 0.0683(5) 0.0605(5) 0.0841(7) 0.0088(4) 0.0074(7) 0.0303(5)
C143 0.0640(7) 0.0706(7) 0.0947(6) 0.0236(4) 0.0088(5) 0.0260(6)
C144 0.0684(4) 0.0684(6) 0.0949(12) 0.0149(8) 0.0037(6) 0.0292(5)
C145 0.0651(4) 0.0670(6) 0.0962(14) 0.0106(9) 0.0050(6) 0.0307(4)
C146 0.0649(5) 0.0746(4) 0.0784(8) 0.0181(4) 0.0059(6) 0.0305(5)
C147 0.0663(5) 0.0758(5) 0.0712(6) 0.0183(4) 0.0044(5) 0.0268(5)
C148 0.0851(7) 0.0820(8) 0.0765(5) 0.0083(5) 0.0103(5) 0.0201(6)
C149 0.0658(4) 0.0851(10) 0.0970(12) 0.0323(7) 0.0037(5) 0.0253(4)
C150 0.0734(4) 0.0776(4) 0.0678(6) 0.0198(4) 0.0109(4) 0.0270(3)
C151 0.0775(6) 0.0832(4) 0.0723(5) 0.0167(6) 0.0198(6) 0.0342(3)
C152 0.0677(5) 0.0764(6) 0.0758(5) 0.0188(4) 0.0162(4) 0.0354(4)
C153 0.0609(5) 0.0625(3) 0.0597(4) 0.0076(3) 0.0061(3) 0.0275(3)
C154 0.0548(5) 0.0602(4) 0.0675(3) 0.0122(3) 0.0061(4) 0.0220(3)
C155 0.0676(4) 0.0737(4) 0.0741(4) 0.0208(4) 0.0056(5) 0.0287(3)
C156 0.0887(7) 0.0823(4) 0.0928(11) 0.0338(5) 0.0161(8) 0.0409(3)
C157 0.0740(7) 0.0899(7) 0.0739(7) 0.0228(7) -0.0027(6) 0.0297(8)
C158 0.0583(8) 0.0540(5) 0.0756(4) 0.0091(4) 0.0078(5) 0.0228(4)
C159 0.0608(8) 0.0627(4) 0.0686(5) 0.0039(5) 0.0098(6) 0.0239(4)
C160 0.0638(3) 0.0649(4) 0.0576(5) 0.0095(4) 0.0067(3) 0.0278(3)
C161 0.0608(4) 0.0686(3) 0.0629(5) 0.0116(3) 0.0057(3) 0.0310(3)
C162 0.0632(5) 0.0782(9) 0.0645(7) 0.0114(7) 0.0040(5) 0.0302(6)
C163 0.0656(4) 0.0708(4) 0.0593(8) 0.0134(4) 0.0090(4) 0.0346(4)
C164 0.0670(4) 0.0608(5) 0.0624(5) 0.0136(5) 0.0094(4) 0.0344(3)
C165 0.0643(3) 0.0616(3) 0.0629(5) 0.0126(4) 0.0100(4) 0.0310(3)
C166 0.0628(4) 0.0595(3) 0.0637(6) 0.0077(4) 0.0089(3) 0.0288(3)
C167 0.0536(7) 0.0545(6) 0.0707(4) 0.0132(4) 0.0076(4) 0.0226(5)
C168 0.0698(5) 0.0650(5) 0.0725(5) 0.0107(6) 0.0165(4) 0.0328(4)
C169 0.0659(5) 0.0649(4) 0.0731(10) 0.0188(5) 0.0145(5) 0.0341(3)
C170 0.0645(4) 0.0617(3) 0.0647(8) 0.0164(4) 0.0091(4) 0.0304(3)
C171 0.0639(7) 0.0698(6) 0.0624(4) 0.0127(4) 0.0093(4) 0.0316(5)
C172 0.0674(5) 0.0610(4) 0.0729(10) 0.0171(5) 0.0087(6) 0.0290(4)
C173 0.0843(6) 0.0643(5) 0.1024(14) 0.0181(6) 0.0242(6) 0.0365(4)
C174 0.0671(4) 0.0631(6) 0.0821(13) 0.0154(7) 0.0076(7) 0.0279(4)
C175 0.0672(4) 0.0644(6) 0.0847(13) 0.0167(7) 0.0099(6) 0.0266(4)
C176 0.0688(5) 0.0562(4) 0.0758(7) 0.0045(4) 0.0096(5) 0.0267(4)
C177 0.0669(5) 0.0590(5) 0.0784(6) 0.0055(3) 0.0089(5) 0.0228(5)
C178 0.0735(4) 0.0696(9) 0.1126(14) 0.0064(7) 0.0299(5) 0.0284(4)
C179 0.0970(7) 0.0648(7) 0.0718(5) 0.0110(4) 0.0070(5) 0.0196(5)
C181 0.0780(4) 0.0777(9) 0.0763(8) 0.0129(6) 0.0149(4) 0.0413(5)
C182 0.0351(5) 0.0464(5) 0.0710(5) 0.0084(5) -0.0032(5) 0.0147(4)
O1 0.0812(6) 0.0718(5) 0.0740(8) 0.0185(6) 0.0157(6) 0.0353(5)
O2 0.0768(5) 0.0665(4) 0.0750(6) 0.0142(4) 0.0063(4) 0.0393(4)
O3 0.1033(6) 0.0736(5) 0.1046(8) 0.0219(5) 0.0343(4) 0.0468(4)
O4 0.0745(5) 0.0662(6) 0.0863(5) 0.0045(4) -0.0089(4) 0.0298(4)
O5 0.0909(7) 0.0841(5) 0.1015(12) 0.0272(7) 0.0170(8) 0.0238(7)
O6 0.0731(6) 0.0725(5) 0.0818(7) 0.0153(4) 0.0025(4) 0.0389(4)
O7 0.0976(7) 0.0826(5) 0.0903(6) 0.0235(5) 0.0275(4) 0.0509(4)
O8 0.1099(7) 0.0856(5) 0.1061(8) 0.0159(5) 0.0306(5) 0.0581(4)
O9 0.0748(6) 0.0756(6) 0.0917(9) 0.0184(6) -0.0007(5) 0.0164(6)
O10 0.0813(5) 0.0633(4) 0.0742(8) 0.0067(4) 0.0048(5) 0.0399(3)
O11 0.0772(6) 0.0795(5) 0.0947(7) 0.0202(4) 0.0052(4) 0.0380(4)
O12 0.0708(5) 0.0675(6) 0.0778(5) 0.0158(5) 0.0176(4) 0.0298(4)
O13 0.0820(5) 0.0898(7) 0.0866(5) 0.0014(5) 0.0056(4) 0.0436(4)
O14 0.0710(5) 0.0776(5) 0.0742(7) 0.0166(4) 0.0034(4) 0.0384(4)
O15 0.0797(5) 0.0961(6) 0.1052(8) 0.0010(5) 0.0088(5) 0.0483(4)
O16 0.0712(6) 0.0881(5) 0.0839(5) 0.0329(4) 0.0178(5) 0.0385(4)
O17 0.0715(6) 0.0758(5) 0.0928(10) 0.0272(7) 0.0106(7) 0.0172(6)
O18 0.0702(4) 0.0784(5) 0.0714(7) 0.0146(5) 0.0137(4) 0.0416(3)
O19 0.0766(5) 0.0829(6) 0.1030(7) 0.0262(4) 0.0067(5) 0.0374(4)
O20 0.0812(5) 0.0937(7) 0.0987(10) 0.0158(6) 0.0020(6) 0.0247(7)
O21 0.0761(5) 0.0814(5) 0.0755(7) 0.0198(4) 0.0090(4) 0.0442(4)
O22 0.0639(5) 0.0770(6) 0.0764(7) 0.0070(5) 0.0029(5) 0.0300(5)
O23 0.0858(5) 0.0991(7) 0.1083(9) -0.0032(5) 0.0127(5) 0.0526(4)
O2W 0.0922(10) 0.1919(18) 0.0895(13) -0.0268(13) -0.0035(10) 0.0742(9)
O34 0.129(3) 0.1033(14) 0.1263(15) 0.0431(8) 0.049(2) 0.0560(17)
C1AA 0.173(5) 0.0909(15) 0.1272(16) 0.0483(8) 0.048(4) 0.065(3)
O1W 0.0907(11) 0.0985(11) 0.1022(13) 0.0071(10) -0.0007(10) 0.0383(8)
O6W 0.1094(13) 0.0821(10) 0.1185(16) 0.0006(11) 0.0007(12) 0.0364(9)
O4W 0.1092(13) 0.1200(13) 0.1168(14) 0.0303(12) 0.0309(11) 0.0498(10)
O3W 0.1262(14) 0.1074(12) 0.1137(15) 0.0293(11) 0.0269(12) 0.0516(10)
O7W 0.1110(12) 0.2089(19) 0.1198(17) 0.0292(16) 0.0163(12) 0.0944(10)
O8W 0.207(2) 0.1520(15) 0.1178(18) 0.0175(14) -0.0064(16) 0.1111(11)
O5W 0.255(2) 0.1096(11) 0.0965(12) 0.0353(10) 0.0629(13) 0.1046(10)
O7AA 0.1946(16) 0.1407(6) 0.1428(19) 0.0127(9) 0.0190(11) 0.0808(6)
C0AA 0.0718(19) 0.1418(7) 0.0371(18) 0.0042(13) 0.0002(15) 0.0546(8)
O3AA 0.1110(7) 0.0903(18) 0.0771(18) 0.0201(13) 0.0048(8) 0.0396(8)
C9AA 0.1526(6) 0.1482(9) 0.1035(16) 0.0323(8) 0.0396(7) 0.0797(5)
O4AA 0.1743(18) 0.1065(9) 0.133(2) 0.0429(8) 0.0449(11) 0.0704(7)
C2AA 0.1250(19) 0.1233(18) 0.087(2) -0.0156(12) -0.0308(13) 0.0770(10)
O0AA 0.095(2) 0.164(5) 0.1471(10) 0.029(2) -0.0122(8) 0.008(2)
C5AA 0.108(2) 0.215(7) 0.1385(10) -0.010(2) 0.0119(8) 0.068(3)

loop_
_atom_type_symbol
_atom_type_description
_atom_type_scat_dispersion_real
_atom_type_scat_dispersion_imag
_atom_type_scat_source
C C 0.0181 0.0091 'International Tables Vol C Tables 4.2.6.8 and 6.1.1.4'
H H 0.0000 0.0000 'International Tables Vol C Tables 4.2.6.8 and 6.1.1.4'
O O 0.0492 0.0322 'International Tables Vol C Tables 4.2.6.8 and 6.1.1.4'

loop_
_geom_angle_atom_site_label_1
_geom_angle_atom_site_label_2
_geom_angle_atom_site_label_3
_geom_angle
C2 C1 H1 108.7
C6 C1 H1 108.7
C6 C1 C2 111.6(2)
O1 C1 H1 108.7
O1 C1 C2 109.8(2)
O1 C1 C6 109.4(2)
C1 C2 C3 110.3(2)
C7 C2 C1 108.8(2)
C7 C2 C3 113.0(2)
C7 C2 C8 107.1(2)
C8 C2 C1 109.1(2)
C8 C2 C3 108.44(19)
C4 C3 C2 116.1(2)
C9 C3 C2 122.2(2)
C9 C3 C4 121.7(2)
C3 C4 H4 106.9
C3 C4 C5 107.77(18)
C3 C4 C12 114.77(19)
C5 C4 H4 106.9
C5 C4 C12 113.1(2)
C12 C4 H4 106.9
C4 C5 H5A 109.2
C4 C5 H5B 109.2
H5A C5 H5B 107.9
C6 C5 C4 111.9(2)
C6 C5 H5A 109.2
C6 C5 H5B 109.2
C1 C6 H6A 109.1
C1 C6 H6B 109.1
C5 C6 C1 112.6(2)
C5 C6 H6A 109.1
C5 C6 H6B 109.1
H6A C6 H6B 107.8
C2 C7 H7A 109.5
C2 C7 H7B 109.5
C2 C7 H7C 109.5
H7A C7 H7B 109.5
H7A C7 H7C 109.5
H7B C7 H7C 109.5
C2 C8 H8A 109.5
C2 C8 H8B 109.5
C2 C8 H8C 109.5
H8A C8 H8B 109.5
H8A C8 H8C 109.5
H8B C8 H8C 109.5
C3 C9 H9 117.3
C3 C9 C10 125.4(2)
C10 C9 H9 117.3
C9 C10 H10A 108.7
C9 C10 H10B 108.7
C9 C10 C11 114.19(19)
H10A C10 H10B 107.6
C11 C10 H10A 108.7
C11 C10 H10B 108.7
C10 C11 H11 105.5
C10 C11 C12 109.21(17)
C10 C11 C17 114.3(2)
C12 C11 H11 105.5
C17 C11 H11 105.5
C17 C11 C12 115.96(17)
C4 C12 C11 112.9(2)
C13 C12 C4 109.82(17)
C13 C12 C11 105.93(18)
C13 C12 C14 107.9(2)
C14 C12 C4 112.66(18)
C14 C12 C11 107.33(17)
C12 C13 H13A 109.5
C12 C13 H13B 109.5
C12 C13 H13C 109.5
H13A C13 H13B 109.5
H13A C13 H13C 109.5
H13B C13 H13C 109.5
C12 C14 H14 106.4
C15 C14 C12 115.6(2)
C15 C14 H14 106.4
O2 C14 C12 112.74(17)
O2 C14 H14 106.4
O2 C14 C15 108.68(16)
C14 C15 H15M 109.4
C14 C15 H15N 109.4
C14 C15 C16 111.33(17)
H15M C15 H15N 108.0
C16 C15 H15M 109.4
C16 C15 H15N 109.4
C15 C16 C17 107.69(17)
C15 C16 C19 106.9(2)
C15 C16 C20 121.52(17)
C19 C16 C17 113.19(17)
C19 C16 C20 106.87(18)
C20 C16 C17 100.77(19)
C11 C17 C16 111.1(2)
C18 C17 C11 111.64(17)
C18 C17 C16 112.55(16)
C18 C17 C22 106.1(2)
C22 C17 C11 115.26(17)
C22 C17 C16 99.63(17)
C17 C18 H18D 109.5
C17 C18 H18E 109.5
C17 C18 H18F 109.5
H18D C18 H18E 109.5
H18D C18 H18F 109.5
H18E C18 H18F 109.5
C16 C19 H19A 109.5
C16 C19 H19B 109.5
C16 C19 H19C 109.5
H19A C19 H19B 109.5
H19A C19 H19C 109.5
H19B C19 H19C 109.5
C16 C20 H20 106.2
C16 C20 C21 100.02(16)
C21 C20 H20 106.2
C23 C20 C16 121.0(2)
C23 C20 H20 106.2
C23 C20 C21 115.99(19)
C20 C21 H21A 110.2
C20 C21 H21B 110.2
H21A C21 H21B 108.5
C22 C21 C20 107.42(19)
C22 C21 H21A 110.2
C22 C21 H21B 110.2
C17 C22 C21 103.94(18)
C17 C22 H22A 111.0
C17 C22 H22B 111.0
C21 C22 H22A 111.0
C21 C22 H22B 111.0
H22A C22 H22B 109.0
C20 C23 H23 108.2
C24 C23 C20 110.7(2)
C24 C23 H23 108.2
C24 C23 C25 109.56(18)
C25 C23 C20 111.9(2)
C25 C23 H23 108.2
C23 C24 H24A 109.5
C23 C24 H24B 109.5
C23 C24 H24C 109.5
H24A C24 H24B 109.5
H24A C24 H24C 109.5
H24B C24 H24C 109.5
C23 C25 H25A 108.6
C23 C25 H25B 108.6
C23 C25 C26 114.6(2)
H25A C25 H25B 107.6
C26 C25 H25A 108.6
C26 C25 H25B 108.6
C25 C26 H26A 108.8
C25 C26 H26B 108.8
H26A C26 H26B 107.7
C27 C26 C25 113.6(2)
C27 C26 H26A 108.8
C27 C26 H26B 108.8
C26 C27 H27 107.7
C26 C27 C28 115.0(2)
C28 C27 H27 107.7
O3 C27 C26 107.9(2)
O3 C27 H27 107.7
O3 C27 C28 110.50(17)
C29 C28 C27 110.2(2)
C29 C28 C30 111.0(2)
C30 C28 C27 111.00(18)
O4 C28 C27 110.5(2)
O4 C28 C29 109.89(18)
O4 C28 C30 104.2(2)
C28 C29 H29A 109.5
C28 C29 H29B 109.5
C28 C29 H29C 109.5
H29A C29 H29B 109.5
H29A C29 H29C 109.5
H29B C29 H29C 109.5
C28 C30 H30A 109.5
C28 C30 H30B 109.5
C28 C30 H30C 109.5
H30A C30 H30B 109.5
H30A C30 H30C 109.5
H30B C30 H30C 109.5
C32 C31 H31 108.8
C36 C31 H31 108.8
C36 C31 C32 112.1(2)
O5 C31 H31 108.8
O5 C31 C32 110.2(2)
O5 C31 C36 108.1(3)
C33 C32 C31 111.1(2)
C33 C32 C38 108.49(19)
C37 C32 C31 108.7(2)
C37 C32 C33 113.2(2)
C37 C32 C38 106.7(2)
C38 C32 C31 108.5(2)
C34 C33 C32 116.2(2)
C39 C33 C32 121.6(2)
C39 C33 C34 122.1(2)
C33 C34 H34 107.7
C33 C34 C35 106.92(19)
C33 C34 C42 114.2(2)
C35 C34 H34 107.7
C35 C34 C42 112.5(2)
C42 C34 H34 107.7
C34 C35 H35A 109.6
C34 C35 H35B 109.6
H35A C35 H35B 108.1
C36 C35 C34 110.1(2)
C36 C35 H35A 109.6
C36 C35 H35B 109.6
C31 C36 C35 111.2(2)
C31 C36 H36A 109.4
C31 C36 H36B 109.4
C35 C36 H36A 109.4
C35 C36 H36B 109.4
H36A C36 H36B 108.0
C32 C37 H37A 109.5
C32 C37 H37B 109.5
C32 C37 H37C 109.5
H37A C37 H37B 109.5
H37A C37 H37C 109.5
H37B C37 H37C 109.5
C32 C38 H38A 109.5
C32 C38 H38B 109.5
C32 C38 H38C 109.5
H38A C38 H38B 109.5
H38A C38 H38C 109.5
H38B C38 H38C 109.5
C33 C39 H39 117.7
C33 C39 C40 124.5(2)
C40 C39 H39 117.7
C39 C40 H40A 108.6
C39 C40 H40B 108.6
C39 C40 C41 114.5(2)
H40A C40 H40B 107.6
C41 C40 H40A 108.6
C41 C40 H40B 108.6
C40 C41 H41 105.2
C40 C41 C42 109.44(19)
C40 C41 C44 114.4(2)
C42 C41 H41 105.2
C44 C41 H41 105.2
C44 C41 C42 116.21(18)
C41 C42 C34 112.7(2)
C43 C42 C34 110.47(19)
C43 C42 C41 106.79(19)
C43 C42 C47 107.5(2)
C47 C42 C34 111.37(18)
C47 C42 C41 107.75(18)
C42 C43 H43A 109.5
C42 C43 H43B 109.5
C42 C43 H43C 109.5
H43A C43 H43B 109.5
H43A C43 H43C 109.5
H43B C43 H43C 109.5
C41 C44 C45 110.7(2)
C48 C44 C41 112.27(19)
C48 C44 C45 112.06(17)
C52 C44 C41 115.86(18)
C52 C44 C45 99.89(18)
C52 C44 C48 105.4(2)
C46 C45 C44 107.65(19)
C46 C45 C49 107.9(2)
C46 C45 C50 120.64(18)
C49 C45 C44 112.92(18)
C49 C45 C50 106.45(19)
C50 C45 C44 101.3(2)
C45 C46 H46A 109.4
C45 C46 H46B 109.4
H46A C46 H46B 108.0
C47 C46 C45 111.37(18)
C47 C46 H46A 109.4
C47 C46 H46B 109.4
C42 C47 H47 105.8
C46 C47 C42 116.0(2)
C46 C47 H47 105.8
O6 C47 C42 112.13(18)
O6 C47 C46 110.32(17)
O6 C47 H47 105.8
C44 C48 H48A 109.5
C44 C48 H48B 109.5
C44 C48 H48C 109.5
H48A C48 H48B 109.5
H48A C48 H48C 109.5
H48B C48 H48C 109.5
C45 C49 H49A 109.5
C45 C49 H49B 109.5
C45 C49 H49C 109.5
H49A C49 H49B 109.5
H49A C49 H49C 109.5
H49B C49 H49C 109.5
C45 C50 H50 106.9
C45 C50 C51 100.75(17)
C51 C50 H50 106.9
C53 C50 C45 119.4(2)
C53 C50 H50 106.9
C53 C50 C51 115.1(2)
C50 C51 H51A 110.3
C50 C51 H51B 110.3
H51A C51 H51B 108.5
C52 C51 C50 107.2(2)
C52 C51 H51A 110.3
C52 C51 H51B 110.3
C44 C52 C51 103.98(19)
C44 C52 H52A 111.0
C44 C52 H52B 111.0
C51 C52 H52A 111.0
C51 C52 H52B 111.0
H52A C52 H52B 109.0
C50 C53 H53 107.8
C50 C53 C54 111.6(2)
C50 C53 C55 112.0(2)
C54 C53 H53 107.8
C54 C53 C55 109.5(2)
C55 C53 H53 107.8
C53 C54 H54A 109.5
C53 C54 H54B 109.5
C53 C54 H54C 109.5
H54A C54 H54B 109.5
H54A C54 H54C 109.5
H54B C54 H54C 109.5
C53 C55 H55A 109.0
C53 C55 H55B 109.0
H55A C55 H55B 107.8
C56 C55 C53 112.8(2)
C56 C55 H55A 109.0
C56 C55 H55B 109.0
C55 C56 H56A 108.6
C55 C56 H56B 108.6
H56A C56 H56B 107.6
C57 C56 C55 114.7(2)
C57 C56 H56A 108.6
C57 C56 H56B 108.6
C56 C57 H57 107.2
C56 C57 C58 115.6(2)
C58 C57 H57 107.2
O8 C57 C56 109.1(2)
O8 C57 H57 107.2
O8 C57 C58 110.27(18)
C59 C58 C57 113.3(3)
C60 C58 C57 110.6(3)
C60 C58 C59 110.5(2)
O7 C58 C57 107.48(18)
O7 C58 C59 107.7(2)
O7 C58 C60 107.0(2)
C58 C59 H59A 109.5
C58 C59 H59B 109.5
C58 C59 H59C 109.5
H59A C59 H59B 109.5
H59A C59 H59C 109.5
H59B C59 H59C 109.5
C58 C60 H60A 109.5
C58 C60 H60B 109.5
C58 C60 H60C 109.5
H60A C60 H60B 109.5
H60A C60 H60C 109.5
H60B C60 H60C 109.5
C62 C61 H61 108.8
C62 C61 C66 111.82(19)
C66 C61 H61 108.8
O9 C61 H61 108.8
O9 C61 C62 108.3(2)
O9 C61 C66 110.2(2)
C61 C62 H62A 109.3
C61 C62 H62B 109.3
H62A C62 H62B 107.9
C63 C62 C61 111.7(2)
C63 C62 H62A 109.3
C63 C62 H62B 109.3
C62 C63 H63A 109.0
C62 C63 H63B 109.0
C62 C63 C64 112.9(2)
H63A C63 H63B 107.8
C64 C63 H63A 109.0
C64 C63 H63B 109.0
C63 C64 H64 107.1
C63 C64 C72 114.0(2)
C65 C64 C63 106.04(17)
C65 C64 H64 107.1
C65 C64 C72 114.96(19)
C72 C64 H64 107.1
C64 C65 C66 117.0(2)
C69 C65 C64 121.5(2)
C69 C65 C66 121.5(2)
C65 C66 C61 110.2(2)
C65 C66 C68 109.00(18)
C67 C66 C61 108.1(2)
C67 C66 C65 113.9(2)
C67 C66 C68 107.2(3)
C68 C66 C61 108.4(2)
C66 C67 H67A 109.5
C66 C67 H67B 109.5
C66 C67 H67C 109.5
H67A C67 H67B 109.5
H67A C67 H67C 109.5
H67B C67 H67C 109.5
C66 C68 H68A 109.5
C66 C68 H68B 109.5
C66 C68 H68C 109.5
H68A C68 H68B 109.5
H68A C68 H68C 109.5
H68B C68 H68C 109.5
C65 C69 H69 117.3
C65 C69 C70 125.3(2)
C70 C69 H69 117.3
C69 C70 H70A 108.7
C69 C70 H70B 108.7
C69 C70 C71 114.2(2)
H70A C70 H70B 107.6
C71 C70 H70A 108.7
C71 C70 H70B 108.7
C70 C71 H71 105.4
C70 C71 C72 110.34(16)
C70 C71 C77 114.4(2)
C72 C71 H71 105.4
C77 C71 H71 105.4
C77 C71 C72 115.00(19)
C64 C72 C71 113.1(2)
C64 C72 C74 111.50(19)
C73 C72 C64 110.19(16)
C73 C72 C71 106.45(19)
C73 C72 C74 106.5(2)
C74 C72 C71 108.73(15)
C72 C73 H73A 109.5
C72 C73 H73B 109.5
C72 C73 H73C 109.5
H73A C73 H73B 109.5
H73A C73 H73C 109.5
H73B C73 H73C 109.5
C72 C74 H74 107.0
C75 C74 C72 116.3(2)
C75 C74 H74 107.0
O10 C74 C72 111.86(15)
O10 C74 H74 107.0
O10 C74 C75 107.34(19)
C74 C75 H75A 109.7
C74 C75 H75B 109.7
C74 C75 C76 109.89(19)
H75A C75 H75B 108.2
C76 C75 H75A 109.7
C76 C75 H75B 109.7
C75 C76 C77 107.97(15)
C75 C76 C81 119.18(19)
C75 C76 C82 108.7(2)
C77 C76 C81 100.95(19)
C77 C76 C82 113.65(19)
C82 C76 C81 106.48(15)
C76 C77 C71 110.9(2)
C78 C77 C71 111.75(15)
C78 C77 C76 112.31(18)
C79 C77 C71 114.52(19)
C79 C77 C76 100.91(16)
C79 C77 C78 106.0(2)
C77 C78 H78A 109.5
C77 C78 H78B 109.5
C77 C78 H78C 109.5
H78A C78 H78B 109.5
H78A C78 H78C 109.5
H78B C78 H78C 109.5
C77 C79 H79A 111.0
C77 C79 H79B 111.0
C77 C79 C80 103.7(2)
H79A C79 H79B 109.0
C80 C79 H79A 111.0
C80 C79 H79B 111.0
C79 C80 H80A 110.3
C79 C80 H80B 110.3
C79 C80 C81 107.26(17)
H80A C80 H80B 108.5
C81 C80 H80A 110.3
C81 C80 H80B 110.3
C76 C81 H81 107.3
C80 C81 C76 101.10(17)
C80 C81 H81 107.3
C83 C81 C76 120.6(2)
C83 C81 C80 112.38(17)
C83 C81 H81 107.3
C76 C82 H82A 109.5
C76 C82 H82B 109.5
C76 C82 H82C 109.5
H82A C82 H82B 109.5
H82A C82 H82C 109.5
H82B C82 H82C 109.5
C81 C83 H83 107.7
C81 C83 C85 109.9(2)
C84 C83 C81 112.57(17)
C84 C83 H83 107.7
C84 C83 C85 111.0(2)
C85 C83 H83 107.7
C83 C84 H84A 109.5
C83 C84 H84B 109.5
C83 C84 H84C 109.5
H84A C84 H84B 109.5
H84A C84 H84C 109.5
H84B C84 H84C 109.5
C83 C85 H85A 108.7
C83 C85 H85B 108.7
H85A C85 H85B 107.6
C86 C85 C83 114.2(2)
C86 C85 H85A 108.7
C86 C85 H85B 108.7
C85 C86 H86A 108.7
C85 C86 H86B 108.7
H86A C86 H86B 107.6
C87 C86 C85 114.2(2)
C87 C86 H86A 108.7
C87 C86 H86B 108.7
C86 C87 H87 107.3
C86 C87 C88 113.5(2)
C88 C87 H87 107.3
O11 C87 C86 109.79(19)
O11 C87 H87 107.3
O11 C87 C88 111.3(2)
C89 C88 C87 111.2(2)
C89 C88 C90 109.5(2)
C90 C88 C87 110.4(2)
O12 C88 C87 110.05(18)
O12 C88 C89 105.8(2)
O12 C88 C90 109.8(2)
C88 C89 H89A 109.5
C88 C89 H89B 109.5
C88 C89 H89C 109.5
H89A C89 H89B 109.5
H89A C89 H89C 109.5
H89B C89 H89C 109.5
C88 C90 H90A 109.5
C88 C90 H90B 109.5
C88 C90 H90C 109.5
H90A C90 H90B 109.5
H90A C90 H90C 109.5
H90B C90 H90C 109.5
C92 C91 H91 108.0
C96 C91 H91 108.0
C96 C91 C92 112.65(19)
O20 C91 H91 108.0
O20 C91 C92 110.7(2)
O20 C91 C96 109.2(3)
C93 C92 C91 110.8(2)
C97 C92 C91 108.94(19)
C97 C92 C93 112.4(2)
C97 C92 C98 107.3(2)
C98 C92 C91 108.7(2)
C98 C92 C93 108.51(17)
C92 C93 C94 116.0(2)
C102 C93 C92 122.3(2)
C102 C93 C94 121.5(2)
C93 C94 H94 107.8
C93 C94 C95 106.47(17)
C93 C94 C99 113.4(2)
C95 C94 H94 107.8
C95 C94 C99 113.4(2)
C99 C94 H94 107.8
C94 C95 H95A 109.5
C94 C95 H95B 109.5
H95A C95 H95B 108.1
C96 C95 C94 110.5(2)
C96 C95 H95A 109.5
C96 C95 H95B 109.5
C91 C96 C95 110.4(2)
C91 C96 H96A 109.6
C91 C96 H96B 109.6
C95 C96 H96A 109.6
C95 C96 H96B 109.6
H96A C96 H96B 108.1
C92 C97 H97A 109.5
C92 C97 H97B 109.5
C92 C97 H97C 109.5
H97A C97 H97B 109.5
H97A C97 H97C 109.5
H97B C97 H97C 109.5
C92 C98 H98A 109.5
C92 C98 H98B 109.5
C92 C98 H98C 109.5
H98A C98 H98B 109.5
H98A C98 H98C 109.5
H98B C98 H98C 109.5
C100 C99 C94 113.5(2)
C100 C99 C106 107.80(16)
C106 C99 C94 110.92(19)
C181 C99 C94 110.14(17)
C181 C99 C100 106.9(2)
C181 C99 C106 107.4(2)
C99 C100 H100 105.3
C101 C100 C99 109.12(17)
C101 C100 H100 105.3
C101 C100 C103 114.6(2)
C103 C100 C99 116.1(2)
C103 C100 H100 105.3
C100 C101 H10C 108.7
C100 C101 H10D 108.7
H10C C101 H10D 107.6
C102 C101 C100 114.2(2)
C102 C101 H10C 108.7
C102 C101 H10D 108.7
C93 C102 C101 125.7(2)
C93 C102 H102 117.2
C101 C102 H102 117.2
C100 C103 C104 110.5(2)
C100 C103 C108 116.1(2)
C107 C103 C100 112.73(17)
C107 C103 C104 111.9(2)
C107 C103 C108 105.4(2)
C108 C103 C104 99.43(17)
C105 C104 C103 107.71(17)
C105 C104 C110 120.8(2)
C105 C104 C111 108.6(2)
C110 C104 C103 100.7(2)
C111 C104 C103 112.8(2)
C111 C104 C110 106.16(17)
C104 C105 H10E 109.4
C104 C105 H10F 109.4
H10E C105 H10F 108.0
C106 C105 C104 111.2(2)
C106 C105 H10E 109.4
C106 C105 H10F 109.4
C99 C106 H106 105.7
C105 C106 C99 115.8(2)
C105 C106 H106 105.7
O21 C106 C99 112.27(16)
O21 C106 C105 110.8(2)
O21 C106 H106 105.7
C103 C107 H10G 109.5
C103 C107 H10H 109.5
C103 C107 H10I 109.5
H10G C107 H10H 109.5
H10G C107 H10I 109.5
H10H C107 H10I 109.5
C103 C108 H10J 110.9
C103 C108 H10K 110.9
C103 C108 C109 104.1(2)
H10J C108 H10K 108.9
C109 C108 H10J 110.9
C109 C108 H10K 110.9
C108 C109 H10L 110.1
C108 C109 H10M 110.1
C108 C109 C110 107.9(2)
H10L C109 H10M 108.4
C110 C109 H10L 110.1
C110 C109 H10M 110.1
C104 C110 H110 107.1
C109 C110 C104 100.7(2)
C109 C110 H110 107.1
C112 C110 C104 118.9(2)
C112 C110 C109 115.28(19)
C112 C110 H110 107.1
C104 C111 H11B 109.5
C104 C111 H11C 109.5
C104 C111 H11D 109.5
H11B C111 H11C 109.5
H11B C111 H11D 109.5
H11C C111 H11D 109.5
C110 C112 H112 107.7
C110 C112 C113 111.16(19)
C113 C112 H112 107.7
C114 C112 C110 111.9(2)
C114 C112 H112 107.7
C114 C112 C113 110.5(2)
C112 C113 H11E 109.5
C112 C113 H11F 109.5
C112 C113 H11G 109.5
H11E C113 H11F 109.5
H11E C113 H11G 109.5
H11F C113 H11G 109.5
C112 C114 H11H 109.0
C112 C114 H11I 109.0
C112 C114 C115 113.1(2)
H11H C114 H11I 107.8
C115 C114 H11H 109.0
C115 C114 H11I 109.0
C114 C115 H11J 108.8
C114 C115 H11K 108.8
H11J C115 H11K 107.7
C116 C115 C114 114.0(2)
C116 C115 H11J 108.8
C116 C115 H11K 108.8
C115 C116 H116 107.5
C115 C116 C117 114.3(2)
C117 C116 H116 107.5
O23 C116 C115 110.1(2)
O23 C116 H116 107.5
O23 C116 C117 109.6(2)
C118 C117 C116 110.0(3)
C119 C117 C116 113.5(2)
C119 C117 C118 111.6(2)
O13 C117 C116 107.8(2)
O13 C117 C118 105.7(2)
O13 C117 C119 107.9(2)
C117 C118 H11L 109.5
C117 C118 H11M 109.5
C117 C118 H11N 109.5
H11L C118 H11M 109.5
H11L C118 H11N 109.5
H11M C118 H11N 109.5
C117 C119 H11O 109.5
C117 C119 H11P 109.5
C117 C119 H11Q 109.5
H11O C119 H11P 109.5
H11O C119 H11Q 109.5
H11P C119 H11Q 109.5
C121 C120 H120 108.2
C121 C120 C125 112.7(2)
C125 C120 H120 108.2
O22 C120 H120 108.2
O22 C120 C121 110.6(2)
O22 C120 C125 108.8(2)
C120 C121 H12A 109.3
C120 C121 H12B 109.3
C120 C121 C122 111.5(2)
H12A C121 H12B 108.0
C122 C121 H12A 109.3
C122 C121 H12B 109.3
C121 C122 H12C 109.1
C121 C122 H12D 109.1
C121 C122 C123 112.5(2)
H12C C122 H12D 107.8
C123 C122 H12C 109.1
C123 C122 H12D 109.1
C122 C123 H123 107.3
C124 C123 C122 106.40(17)
C124 C123 H123 107.3
C124 C123 C131 115.0(2)
C131 C123 C122 113.1(2)
C131 C123 H123 107.3
C125 C124 C123 116.3(2)
C128 C124 C123 121.5(2)
C128 C124 C125 122.2(2)
C124 C125 C120 110.0(2)
C124 C125 C126 113.3(2)
C124 C125 C127 109.15(18)
C126 C125 C120 109.33(19)
C126 C125 C127 106.2(2)
C127 C125 C120 108.7(2)
C125 C126 H12E 109.5
C125 C126 H12F 109.5
C125 C126 H12G 109.5
H12E C126 H12F 109.5
H12E C126 H12G 109.5
H12F C126 H12G 109.5
C125 C127 H12H 109.5
C125 C127 H12I 109.5
C125 C127 H12J 109.5
H12H C127 H12I 109.5
H12H C127 H12J 109.5
H12I C127 H12J 109.5
C124 C128 H128 117.5
C124 C128 C129 124.9(2)
C129 C128 H128 117.5
C128 C129 H12K 108.8
C128 C129 H12L 108.8
C128 C129 C130 113.9(2)
H12K C129 H12L 107.7
C130 C129 H12K 108.8
C130 C129 H12L 108.8
C129 C130 H130 105.1
C129 C130 C131 110.20(16)
C129 C130 C133 114.5(2)
C131 C130 H130 105.1
C133 C130 H130 105.1
C133 C130 C131 115.76(19)
C123 C131 C130 112.4(2)
C132 C131 C123 110.28(16)
C132 C131 C130 106.31(19)
C132 C131 C136 107.4(2)
C136 C131 C123 112.32(19)
C136 C131 C130 107.82(16)
C131 C132 H13D 109.5
C131 C132 H13E 109.5
C131 C132 H13F 109.5
H13D C132 H13E 109.5
H13D C132 H13F 109.5
H13E C132 H13F 109.5
C130 C133 C134 111.2(2)
C137 C133 C130 111.51(16)
C137 C133 C134 112.31(19)
C139 C133 C130 115.1(2)
C139 C133 C134 100.17(16)
C139 C133 C137 106.0(2)
C135 C134 C133 107.36(15)
C135 C134 C138 108.5(2)
C135 C134 C141 121.1(2)
C138 C134 C133 112.3(2)
C141 C134 C133 100.8(2)
C141 C134 C138 106.63(16)
C134 C135 H13G 109.6
C134 C135 H13H 109.6
H13G C135 H13H 108.1
C136 C135 C134 110.37(19)
C136 C135 H13G 109.6
C136 C135 H13H 109.6
C131 C136 H136 106.7
C135 C136 C131 115.7(2)
C135 C136 H136 106.7
O14 C136 C131 112.34(15)
O14 C136 C135 108.21(19)
O14 C136 H136 106.7
C133 C137 H13I 109.5
C133 C137 H13J 109.5
C133 C137 H13K 109.5
H13I C137 H13J 109.5
H13I C137 H13K 109.5
H13J C137 H13K 109.5
C134 C138 H13L 109.5
C134 C138 H13M 109.5
C134 C138 H13N 109.5
H13L C138 H13M 109.5
H13L C138 H13N 109.5
H13M C138 H13N 109.5
C133 C139 H13O 111.0
C133 C139 H13P 111.0
C133 C139 C140 103.9(2)
H13O C139 H13P 109.0
C140 C139 H13O 111.0
C140 C139 H13P 111.0
C139 C140 H14A 110.3
C139 C140 H14B 110.3
C139 C140 C141 107.27(18)
H14A C140 H14B 108.5
C141 C140 H14A 110.3
C141 C140 H14B 110.3
C134 C141 C140 100.36(19)
C134 C141 H141 106.4
C140 C141 H141 106.4
C142 C141 C134 120.7(2)
C142 C141 C140 115.64(18)
C142 C141 H141 106.4
C141 C142 H142 108.1
C143 C142 C141 110.19(18)
C143 C142 H142 108.1
C144 C142 C141 112.1(2)
C144 C142 H142 108.1
C144 C142 C143 110.2(2)
C142 C143 H14C 109.5
C142 C143 H14D 109.5
C142 C143 H14E 109.5
H14C C143 H14D 109.5
H14C C143 H14E 109.5
H14D C143 H14E 109.5
C142 C144 H14F 108.4
C142 C144 H14G 108.4
C142 C144 C145 115.3(2)
H14F C144 H14G 107.5
C145 C144 H14F 108.4
C145 C144 H14G 108.4
C144 C145 H14H 108.8
C144 C145 H14I 108.8
H14H C145 H14I 107.7
C146 C145 C144 113.7(2)
C146 C145 H14H 108.8
C146 C145 H14I 108.8
C145 C146 H146 108.1
C145 C146 C147 114.6(2)
C147 C146 H146 108.1
O15 C146 C145 108.5(2)
O15 C146 H146 108.1
O15 C146 C147 109.3(2)
C148 C147 C146 110.0(2)
C149 C147 C146 108.6(2)
C149 C147 C148 111.0(2)
O16 C147 C146 110.52(19)
O16 C147 C148 106.1(2)
O16 C147 C149 110.6(2)
C147 C148 H14J 109.5
C147 C148 H14K 109.5
C147 C148 H14L 109.5
H14J C148 H14K 109.5
H14J C148 H14L 109.5
H14K C148 H14L 109.5
C147 C149 H14M 109.5
C147 C149 H14N 109.5
C147 C149 H14O 109.5
H14M C149 H14N 109.5
H14M C149 H14O 109.5
H14N C149 H14O 109.5
C151 C150 H150 108.4
C151 C150 C155 112.3(2)
C155 C150 H150 108.4
O17 C150 H150 108.4
O17 C150 C151 107.5(2)
O17 C150 C155 111.8(2)
C150 C151 H15A 109.4
C150 C151 H15B 109.4
C150 C151 C152 111.2(2)
H15A C151 H15B 108.0
C152 C151 H15A 109.4
C152 C151 H15B 109.4
C151 C152 H15C 109.2
C151 C152 H15D 109.2
C151 C152 C153 112.2(2)
H15C C152 H15D 107.9
C153 C152 H15C 109.2
C153 C152 H15D 109.2
C152 C153 H153 107.2
C152 C153 C161 113.4(2)
C154 C153 C152 106.26(18)
C154 C153 H153 107.2
C154 C153 C161 115.08(19)
C161 C153 H153 107.2
C153 C154 C155 116.3(2)
C158 C154 C153 121.8(2)
C158 C154 C155 121.8(2)
C150 C155 C154 109.1(2)
C156 C155 C150 108.2(2)
C156 C155 C154 113.4(2)
C156 C155 C157 107.8(2)
C157 C155 C150 108.9(2)
C157 C155 C154 109.37(19)
C155 C156 H15E 109.5
C155 C156 H15F 109.5
C155 C156 H15G 109.5
H15E C156 H15F 109.5
H15E C156 H15G 109.5
H15F C156 H15G 109.5
C155 C157 H15H 109.5
C155 C157 H15I 109.5
C155 C157 H15J 109.5
H15H C157 H15I 109.5
H15H C157 H15J 109.5
H15I C157 H15J 109.5
C154 C158 H158 117.7
C154 C158 C159 124.6(2)
C159 C158 H158 117.7
C158 C159 H15K 108.5
C158 C159 H15L 108.5
C158 C159 C160 114.92(19)
H15K C159 H15L 107.5
C160 C159 H15K 108.5
C160 C159 H15L 108.5
C159 C160 H160 105.6
C159 C160 C161 109.36(18)
C161 C160 H160 105.6
C166 C160 C159 113.6(2)
C166 C160 H160 105.6
C166 C160 C161 116.07(17)
C153 C161 C160 113.0(2)
C162 C161 C153 110.56(17)
C162 C161 C160 106.80(18)
C162 C161 C163 107.4(2)
C163 C161 C153 111.26(17)
C163 C161 C160 107.60(17)
C161 C162 H16A 109.5
C161 C162 H16B 109.5
C161 C162 H16C 109.5
H16A C162 H16B 109.5
H16A C162 H16C 109.5
H16B C162 H16C 109.5
C161 C163 H163 106.4
C164 C163 C161 117.4(2)
C164 C163 H163 106.4
O18 C163 C161 111.35(17)
O18 C163 H163 106.4
O18 C163 C164 108.32(16)
C163 C164 H16D 109.5
C163 C164 H16E 109.5
C163 C164 C165 110.82(16)
H16D C164 H16E 108.1
C165 C164 H16D 109.5
C165 C164 H16E 109.5
C164 C165 C166 107.12(17)
C164 C165 C170 120.68(17)
C164 C165 C171 108.4(2)
C170 C165 C166 100.96(19)
C171 C165 C166 113.35(17)
C171 C165 C170 106.35(18)
C160 C166 C165 110.3(2)
C160 C166 C167 112.97(18)
C160 C166 C168 115.54(17)
C167 C166 C165 111.87(16)
C168 C166 C165 100.66(18)
C168 C166 C167 104.8(2)
C166 C167 H16F 109.5
C166 C167 H16G 109.5
C166 C167 H16H 109.5
H16F C167 H16G 109.5
H16F C167 H16H 109.5
H16G C167 H16H 109.5
C166 C168 H16I 110.9
C166 C168 H16J 110.9
C166 C168 C169 104.23(18)
H16I C168 H16J 108.9
C169 C168 H16I 110.9
C169 C168 H16J 110.9
C168 C169 H16K 110.1
C168 C169 H16L 110.1
C168 C169 C170 107.90(19)
H16K C169 H16L 108.4
C170 C169 H16K 110.1
C170 C169 H16L 110.1
C165 C170 H170 107.1
C169 C170 C165 101.74(15)
C169 C170 H170 107.1
C172 C170 C165 120.7(2)
C172 C170 C169 112.49(19)
C172 C170 H170 107.1
C165 C171 H17A 109.5
C165 C171 H17B 109.5
C165 C171 H17C 109.5
H17A C171 H17B 109.5
H17A C171 H17C 109.5
H17B C171 H17C 109.5
C170 C172 H172 107.7
C170 C172 C174 110.9(2)
C173 C172 C170 111.7(2)
C173 C172 H172 107.7
C173 C172 C174 111.10(18)
C174 C172 H172 107.7
C172 C173 H17D 109.5
C172 C173 H17E 109.5
C172 C173 H17F 109.5
H17D C173 H17E 109.5
H17D C173 H17F 109.5
H17E C173 H17F 109.5
C172 C174 H17G 108.6
C172 C174 H17H 108.6
C172 C174 C175 114.6(2)
H17G C174 H17H 107.6
C175 C174 H17G 108.6
C175 C174 H17H 108.6
C174 C175 H17I 108.7
C174 C175 H17J 108.7
H17I C175 H17J 107.6
C176 C175 C174 114.1(2)
C176 C175 H17I 108.7
C176 C175 H17J 108.7
C175 C176 H176 107.2
C175 C176 C177 113.3(2)
C177 C176 H176 107.2
O19 C176 C175 110.4(2)
O19 C176 H176 107.2
O19 C176 C177 111.31(18)
C178 C177 C176 108.6(2)
C179 C177 C176 112.59(19)
C179 C177 C178 110.1(2)
C182 C177 C176 108.9(2)
C182 C177 C178 109.84(19)
C182 C177 C179 106.7(2)
C177 C178 H17K 109.5
C177 C178 H17L 109.5
C177 C178 H17M 109.5
H17K C178 H17L 109.5
H17K C178 H17M 109.5
H17L C178 H17M 109.5
C177 C179 H17N 109.5
C177 C179 H17O 109.5
C177 C179 H17P 109.5
H17N C179 H17O 109.5
H17N C179 H17P 109.5
H17O C179 H17P 109.5
C99 C181 H18G 109.5
C99 C181 H18H 109.5
C99 C181 H18I 109.5
H18G C181 H18H 109.5
H18G C181 H18I 109.5
H18H C181 H18I 109.5
C177 C182 H18A 109.5
C177 C182 H18B 109.5
C177 C182 H18C 109.5
H18A C182 H18B 109.5
H18A C182 H18C 109.5
H18B C182 H18C 109.5
C1 O1 H1A 109.5
C14 O2 H2 109.5
C27 O3 H3 109.5
C28 O4 H4A 109.5
C31 O5 H5 109.5
C47 O6 H6 109.5
C58 O7 H7 109.5
C57 O8 H8 109.5
C61 O9 H9A 109.5
C74 O10 H10 109.5
C87 O11 H11A 109.5
C88 O12 H12 109.5
C117 O13 H13 109.5
C136 O14 H14P 171.1(18)
C146 O15 H15 109.5
C147 O16 H16 109.5
C150 O17 H17 109.5
C163 O18 H18 109.5
C176 O19 H19 109.5
C91 O20 H20A 109.5
C106 O21 H21 109.5
C120 O22 H22 109.5
C116 O23 H23A 109.5
C1AA O34 H34A 109.5
O34 C1AA H1AA 109.5
O34 C1AA H1AB 109.5
O34 C1AA H1AC 109.5
H1AA C1AA H1AB 109.5
H1AA C1AA H1AC 109.5
H1AB C1AA H1AC 109.5
C0AA O7AA H7AA 109.5
C2AA O7AA H7AB 109.5
O7AA C0AA H0AA 109.5
O7AA C0AA H0AB 109.5
O7AA C0AA H0AC 109.5
H0AA C0AA H0AB 109.5
H0AA C0AA H0AC 109.5
H0AB C0AA H0AC 109.5
C9AA O3AA H3AA 109.5
O3AA C9AA H9AA 109.5
O3AA C9AA H9AB 109.5
O3AA C9AA H9AC 109.5
H9AA C9AA H9AB 109.5
H9AA C9AA H9AC 109.5
H9AB C9AA H9AC 109.5
H9AD C9AA H9AE 109.5
H9AD C9AA H9AF 109.5
H9AE C9AA H9AF 109.5
O4AA C9AA H9AD 109.5
O4AA C9AA H9AE 109.5
O4AA C9AA H9AF 109.5
C9AA O4AA H4AA 109.5
O7AA C2AA H2AA 109.5
O7AA C2AA H2AB 109.5
O7AA C2AA H2AC 109.5
H2AA C2AA H2AB 109.5
H2AA C2AA H2AC 109.5
H2AB C2AA H2AC 109.5
C5AA O0AA H0AD 109.5
O0AA C5AA H5AA 109.5
O0AA C5AA H5AB 109.5
O0AA C5AA H5AC 109.5
H5AA C5AA H5AB 109.5
H5AA C5AA H5AC 109.5
H5AB C5AA H5AC 109.5

loop_
_geom_bond_atom_site_label_1
_geom_bond_atom_site_label_2
_geom_bond_distance
C1 H1 0.9800
C1 C2 1.540(4)
C1 C6 1.524(4)
C1 O1 1.422(3)
C2 C3 1.550(4)
C2 C7 1.532(4)
C2 C8 1.539(3)
C3 C4 1.513(4)
C3 C9 1.323(3)
C4 H4 0.9800
C4 C5 1.544(4)
C4 C12 1.559(3)
C5 H5A 0.9700
C5 H5B 0.9700
C5 C6 1.508(4)
C6 H6A 0.9700
C6 H6B 0.9700
C7 H7A 0.9600
C7 H7B 0.9600
C7 H7C 0.9600
C8 H8A 0.9600
C8 H8B 0.9600
C8 H8C 0.9600
C9 H9 0.9300
C9 C10 1.479(3)
C10 H10A 0.9700
C10 H10B 0.9700
C10 C11 1.532(3)
C11 H11 0.9800
C11 C12 1.578(4)
C11 C17 1.557(3)
C12 C13 1.541(3)
C12 C14 1.557(3)
C13 H13A 0.9600
C13 H13B 0.9600
C13 H13C 0.9600
C14 H14 0.9800
C14 C15 1.514(3)
C14 O2 1.420(3)
C15 H15M 0.9700
C15 H15N 0.9700
C15 C16 1.549(3)
C16 C17 1.561(3)
C16 C19 1.551(3)
C16 C20 1.554(3)
C17 C18 1.538(3)
C17 C22 1.539(3)
C18 H18D 0.9600
C18 H18E 0.9600
C18 H18F 0.9600
C19 H19A 0.9600
C19 H19B 0.9600
C19 H19C 0.9600
C20 H20 0.9800
C20 C21 1.568(4)
C20 C23 1.539(3)
C21 H21A 0.9700
C21 H21B 0.9700
C21 C22 1.543(3)
C22 H22A 0.9700
C22 H22B 0.9700
C23 H23 0.9800
C23 C24 1.520(4)
C23 C25 1.524(3)
C24 H24A 0.9600
C24 H24B 0.9600
C24 H24C 0.9600
C25 H25A 0.9700
C25 H25B 0.9700
C25 C26 1.528(3)
C26 H26A 0.9700
C26 H26B 0.9700
C26 C27 1.506(4)
C27 H27 0.9800
C27 C28 1.530(3)
C27 O3 1.427(3)
C28 C29 1.516(4)
C28 C30 1.519(4)
C28 O4 1.436(3)
C29 H29A 0.9600
C29 H29B 0.9600
C29 H29C 0.9600
C30 H30A 0.9600
C30 H30B 0.9600
C30 H30C 0.9600
C31 H31 0.9800
C31 C32 1.556(4)
C31 C36 1.509(5)
C31 O5 1.416(3)
C32 C33 1.535(4)
C32 C37 1.508(4)
C32 C38 1.549(3)
C33 C34 1.524(4)
C33 C39 1.325(3)
C34 H34 0.9800
C34 C35 1.554(4)
C34 C42 1.569(4)
C35 H35A 0.9700
C35 H35B 0.9700
C35 C36 1.526(4)
C36 H36A 0.9700
C36 H36B 0.9700
C37 H37A 0.9600
C37 H37B 0.9600
C37 H37C 0.9600
C38 H38A 0.9600
C38 H38B 0.9600
C38 H38C 0.9600
C39 H39 0.9300
C39 C40 1.503(4)
C40 H40A 0.9700
C40 H40B 0.9700
C40 C41 1.530(3)
C41 H41 0.9800
C41 C42 1.569(4)
C41 C44 1.548(3)
C42 C43 1.525(3)
C42 C47 1.547(3)
C43 H43A 0.9600
C43 H43B 0.9600
C43 H43C 0.9600
C44 C45 1.571(3)
C44 C48 1.535(4)
C44 C52 1.530(4)
C45 C46 1.527(4)
C45 C49 1.551(4)
C45 C50 1.553(3)
C46 H46A 0.9700
C46 H46B 0.9700
C46 C47 1.526(3)
C47 H47 0.9800
C47 O6 1.430(3)
C48 H48A 0.9600
C48 H48B 0.9600
C48 H48C 0.9600
C49 H49A 0.9600
C49 H49B 0.9600
C49 H49C 0.9600
C50 H50 0.9800
C50 C51 1.568(4)
C50 C53 1.517(3)
C51 H51A 0.9700
C51 H51B 0.9700
C51 C52 1.562(3)
C52 H52A 0.9700
C52 H52B 0.9700
C53 H53 0.9800
C53 C54 1.525(4)
C53 C55 1.539(4)
C54 H54A 0.9600
C54 H54B 0.9600
C54 H54C 0.9600
C55 H55A 0.9700
C55 H55B 0.9700
C55 C56 1.528(3)
C56 H56A 0.9700
C56 H56B 0.9700
C56 C57 1.518(4)
C57 H57 0.9800
C57 C58 1.530(4)
C57 O8 1.433(3)
C58 C59 1.524(4)
C58 C60 1.516(4)
C58 O7 1.446(3)
C59 H59A 0.9600
C59 H59B 0.9600
C59 H59C 0.9600
C60 H60A 0.9600
C60 H60B 0.9600
C60 H60C 0.9600
C61 H61 0.9800
C61 C62 1.520(5)
C61 C66 1.549(4)
C61 O9 1.432(3)
C62 H62A 0.9700
C62 H62B 0.9700
C62 C63 1.500(4)
C63 H63A 0.9700
C63 H63B 0.9700
C63 C64 1.546(3)
C64 H64 0.9800
C64 C65 1.521(4)
C64 C72 1.563(3)
C65 C66 1.530(3)
C65 C69 1.330(3)
C66 C67 1.528(4)
C66 C68 1.543(4)
C67 H67A 0.9600
C67 H67B 0.9600
C67 H67C 0.9600
C68 H68A 0.9600
C68 H68B 0.9600
C68 H68C 0.9600
C69 H69 0.9300
C69 C70 1.484(3)
C70 H70A 0.9700
C70 H70B 0.9700
C70 C71 1.516(3)
C71 H71 0.9800
C71 C72 1.578(3)
C71 C77 1.552(3)
C72 C73 1.545(3)
C72 C74 1.563(3)
C73 H73A 0.9600
C73 H73B 0.9600
C73 H73C 0.9600
C74 H74 0.9800
C74 C75 1.537(3)
C74 O10 1.429(3)
C75 H75A 0.9700
C75 H75B 0.9700
C75 C76 1.540(3)
C76 C77 1.545(3)
C76 C81 1.567(3)
C76 C82 1.552(3)
C77 C78 1.538(3)
C77 C79 1.531(3)
C78 H78A 0.9600
C78 H78B 0.9600
C78 H78C 0.9600
C79 H79A 0.9700
C79 H79B 0.9700
C79 C80 1.553(3)
C80 H80A 0.9700
C80 H80B 0.9700
C80 C81 1.557(4)
C81 H81 0.9800
C81 C83 1.527(3)
C82 H82A 0.9600
C82 H82B 0.9600
C82 H82C 0.9600
C83 H83 0.9800
C83 C84 1.513(4)
C83 C85 1.550(3)
C84 H84A 0.9600
C84 H84B 0.9600
C84 H84C 0.9600
C85 H85A 0.9700
C85 H85B 0.9700
C85 C86 1.527(3)
C86 H86A 0.9700
C86 H86B 0.9700
C86 C87 1.521(3)
C87 H87 0.9800
C87 C88 1.536(3)
C87 O11 1.424(3)
C88 C89 1.524(4)
C88 C90 1.525(4)
C88 O12 1.427(3)
C89 H89A 0.9600
C89 H89B 0.9600
C89 H89C 0.9600
C90 H90A 0.9600
C90 H90B 0.9600
C90 H90C 0.9600
C91 H91 0.9800
C91 C92 1.547(4)
C91 C96 1.505(4)
C91 O20 1.407(3)
C92 C93 1.533(3)
C92 C97 1.513(4)
C92 C98 1.527(4)
C93 C94 1.542(4)
C93 C102 1.317(3)
C94 H94 0.9800
C94 C95 1.543(3)
C94 C99 1.570(3)
C95 H95A 0.9700
C95 H95B 0.9700
C95 C96 1.521(4)
C96 H96A 0.9700
C96 H96B 0.9700
C97 H97A 0.9600
C97 H97B 0.9600
C97 H97C 0.9600
C98 H98A 0.9600
C98 H98B 0.9600
C98 H98C 0.9600
C99 C100 1.561(4)
C99 C106 1.562(3)
C99 C181 1.526(4)
C100 H100 0.9800
C100 C101 1.537(3)
C100 C103 1.541(3)
C101 H10C 0.9700
C101 H10D 0.9700
C101 C102 1.493(3)
C102 H102 0.9300
C103 C104 1.583(3)
C103 C107 1.533(4)
C103 C108 1.542(4)
C104 C105 1.521(4)
C104 C110 1.564(3)
C104 C111 1.552(4)
C105 H10E 0.9700
C105 H10F 0.9700
C105 C106 1.521(3)
C106 H106 0.9800
C106 O21 1.424(3)
C107 H10G 0.9600
C107 H10H 0.9600
C107 H10I 0.9600
C108 H10J 0.9700
C108 H10K 0.9700
C108 C109 1.546(3)
C109 H10L 0.9700
C109 H10M 0.9700
C109 C110 1.563(4)
C110 H110 0.9800
C110 C112 1.523(3)
C111 H11B 0.9600
C111 H11C 0.9600
C111 H11D 0.9600
C112 H112 0.9800
C112 C113 1.525(4)
C112 C114 1.513(4)
C113 H11E 0.9600
C113 H11F 0.9600
C113 H11G 0.9600
C114 H11H 0.9700
C114 H11I 0.9700
C114 C115 1.552(3)
C115 H11J 0.9700
C115 H11K 0.9700
C115 C116 1.513(4)
C116 H116 0.9800
C116 C117 1.533(3)
C116 O23 1.432(4)
C117 C118 1.521(4)
C117 C119 1.499(5)
C117 O13 1.432(4)
C118 H11L 0.9600
C118 H11M 0.9600
C118 H11N 0.9600
C119 H11O 0.9600
C119 H11P 0.9600
C119 H11Q 0.9600
C120 H120 0.9800
C120 C121 1.493(5)
C120 C125 1.546(4)
C120 O22 1.440(3)
C121 H12A 0.9700
C121 H12B 0.9700
C121 C122 1.522(4)
C122 H12C 0.9700
C122 H12D 0.9700
C122 C123 1.551(3)
C123 H123 0.9800
C123 C124 1.530(4)
C123 C131 1.560(3)
C124 C125 1.526(3)
C124 C128 1.325(3)
C125 C126 1.541(4)
C125 C127 1.548(4)
C126 H12E 0.9600
C126 H12F 0.9600
C126 H12G 0.9600
C127 H12H 0.9600
C127 H12I 0.9600
C127 H12J 0.9600
C128 H128 0.9300
C128 C129 1.494(3)
C129 H12K 0.9700
C129 H12L 0.9700
C129 C130 1.519(3)
C130 H130 0.9800
C130 C131 1.573(3)
C130 C133 1.563(3)
C131 C132 1.523(3)
C131 C136 1.556(3)
C132 H13D 0.9600
C132 H13E 0.9600
C132 H13F 0.9600
C133 C134 1.568(3)
C133 C137 1.537(3)
C133 C139 1.530(3)
C134 C135 1.547(3)
C134 C138 1.557(3)
C134 C141 1.553(3)
C135 H13G 0.9700
C135 H13H 0.9700
C135 C136 1.522(3)
C136 H136 0.9800
C136 O14 1.438(3)
C137 H13I 0.9600
C137 H13J 0.9600
C137 H13K 0.9600
C138 H13L 0.9600
C138 H13M 0.9600
C138 H13N 0.9600
C139 H13O 0.9700
C139 H13P 0.9700
C139 C140 1.556(3)
C140 H14A 0.9700
C140 H14B 0.9700
C140 C141 1.570(4)
C141 H141 0.9800
C141 C142 1.535(3)
C142 H142 0.9800
C142 C143 1.519(4)
C142 C144 1.517(4)
C143 H14C 0.9600
C143 H14D 0.9600
C143 H14E 0.9600
C144 H14F 0.9700
C144 H14G 0.9700
C144 C145 1.531(3)
C145 H14H 0.9700
C145 H14I 0.9700
C145 C146 1.497(4)
C146 H146 0.9800
C146 C147 1.565(3)
C146 O15 1.429(4)
C147 C148 1.520(4)
C147 C149 1.516(4)
C147 O16 1.411(3)
C148 H14J 0.9600
C148 H14K 0.9600
C148 H14L 0.9600
C149 H14M 0.9600
C149 H14N 0.9600
C149 H14O 0.9600
C150 H150 0.9800
C150 C151 1.525(4)
C150 C155 1.540(4)
C150 O17 1.433(3)
C151 H15A 0.9700
C151 H15B 0.9700
C151 C152 1.531(4)
C152 H15C 0.9700
C152 H15D 0.9700
C152 C153 1.535(3)
C153 H153 0.9800
C153 C154 1.533(4)
C153 C161 1.566(3)
C154 C155 1.550(4)
C154 C158 1.327(3)
C155 C156 1.515(4)
C155 C157 1.515(3)
C156 H15E 0.9600
C156 H15F 0.9600
C156 H15G 0.9600
C157 H15H 0.9600
C157 H15I 0.9600
C157 H15J 0.9600
C158 H158 0.9300
C158 C159 1.476(4)
C159 H15K 0.9700
C159 H15L 0.9700
C159 C160 1.543(3)
C160 H160 0.9800
C160 C161 1.575(4)
C160 C166 1.531(3)
C161 C162 1.530(3)
C161 C163 1.561(3)
C162 H16A 0.9600
C162 H16B 0.9600
C162 H16C 0.9600
C163 H163 0.9800
C163 C164 1.510(3)
C163 O18 1.435(3)
C164 H16D 0.9700
C164 H16E 0.9700
C164 C165 1.535(3)
C165 C166 1.563(3)
C165 C170 1.555(3)
C165 C171 1.537(3)
C166 C167 1.551(3)
C166 C168 1.533(4)
C167 H16F 0.9600
C167 H16G 0.9600
C167 H16H 0.9600
C168 H16I 0.9700
C168 H16J 0.9700
C168 C169 1.536(3)
C169 H16K 0.9700
C169 H16L 0.9700
C169 C170 1.541(3)
C170 H170 0.9800
C170 C172 1.530(3)
C171 H17A 0.9600
C171 H17B 0.9600
C171 H17C 0.9600
C172 H172 0.9800
C172 C173 1.522(4)
C172 C174 1.529(3)
C173 H17D 0.9600
C173 H17E 0.9600
C173 H17F 0.9600
C174 H17G 0.9700
C174 H17H 0.9700
C174 C175 1.530(3)
C175 H17I 0.9700
C175 H17J 0.9700
C175 C176 1.520(4)
C176 H176 0.9800
C176 C177 1.544(3)
C176 O19 1.411(3)
C177 C178 1.524(4)
C177 C179 1.499(4)
C177 C182 1.430(3)
C178 H17K 0.9600
C178 H17L 0.9600
C178 H17M 0.9600
C179 H17N 0.9600
C179 H17O 0.9600
C179 H17P 0.9600
C181 H18G 0.9600
C181 H18H 0.9600
C181 H18I 0.9600
C182 H18A 0.9600
C182 H18B 0.9600
C182 H18C 0.9600
O1 H1A 0.8200
O2 H2 0.8200
O3 H3 0.8200
O4 H4A 0.8200
O5 H5 0.8200
O6 H6 0.8200
O7 H7 0.8200
O8 H8 0.8200
O9 H9A 0.8200
O10 H10 0.8200
O11 H11A 0.8200
O12 H12 0.8200
O13 H13 0.8200
O14 H14P 0.838(19)
O15 H15 0.8200
O16 H16 0.8200
O17 H17 0.8200
O18 H18 0.8200
O19 H19 0.8200
O20 H20A 0.8200
O21 H21 0.8200
O22 H22 0.8200
O23 H23A 0.8200
O34 H34A 0.8200
O34 C1AA 1.336(8)
C1AA H1AA 0.9600
C1AA H1AB 0.9600
C1AA H1AC 0.9600
O7AA H7AA 0.8200
O7AA H7AB 0.8200
O7AA C0AA 1.361(7)
O7AA C2AA 1.154(7)
C0AA H0AA 0.9600
C0AA H0AB 0.9600
C0AA H0AC 0.9600
O3AA H3AA 0.8200
O3AA C9AA 1.335(7)
C9AA H9AA 0.9600
C9AA H9AB 0.9600
C9AA H9AC 0.9600
C9AA H9AD 0.9600
C9AA H9AE 0.9600
C9AA H9AF 0.9600
C9AA O4AA 1.354(8)
O4AA H4AA 0.8200
C2AA H2AA 0.9600
C2AA H2AB 0.9600
C2AA H2AC 0.9600
O0AA H0AD 0.8200
O0AA C5AA 1.286(13)
C5AA H5AA 0.9600
C5AA H5AB 0.9600
C5AA H5AC 0.9600

loop_
_geom_torsion_atom_site_label_1
_geom_torsion_atom_site_label_2
_geom_torsion_atom_site_label_3
_geom_torsion_atom_site_label_4
_geom_torsion
C1 C2 C3 C4 -51.6(2)
C1 C2 C3 C9 131.0(2)
C2 C1 C6 C5 -54.5(3)
C2 C3 C4 C5 54.1(2)
C2 C3 C4 C12 -178.99(17)
C2 C3 C9 C10 170.35(19)
C3 C4 C5 C6 -56.2(2)
C3 C4 C12 C11 31.9(2)
C3 C4 C12 C13 -86.1(2)
C3 C4 C12 C14 153.63(18)
C3 C9 C10 C11 -16.7(3)
C4 C3 C9 C10 -6.9(3)
C4 C5 C6 C1 58.7(2)
C4 C12 C14 C15 -75.3(3)
C4 C12 C14 O2 50.6(2)
C5 C4 C12 C11 156.06(17)
C5 C4 C12 C13 38.1(3)
C5 C4 C12 C14 -82.2(2)
C6 C1 C2 C3 48.9(2)
C6 C1 C2 C7 173.4(2)
C6 C1 C2 C8 -70.1(3)
C7 C2 C3 C4 -173.60(18)
C7 C2 C3 C9 9.0(3)
C8 C2 C3 C4 67.8(3)
C8 C2 C3 C9 -109.6(2)
C9 C3 C4 C5 -128.5(2)
C9 C3 C4 C12 -1.5(3)
C9 C10 C11 C12 45.2(2)
C9 C10 C11 C17 -86.6(2)
C10 C11 C12 C4 -52.9(2)
C10 C11 C12 C13 67.3(2)
C10 C11 C12 C14 -177.60(17)
C10 C11 C17 C16 -178.23(19)
C10 C11 C17 C18 55.2(3)
C10 C11 C17 C22 -65.9(3)
C11 C12 C14 C15 49.6(2)
C11 C12 C14 O2 175.49(17)
C11 C17 C22 C21 -157.5(2)
C12 C4 C5 C6 175.87(18)
C12 C11 C17 C16 53.4(3)
C12 C11 C17 C18 -73.2(3)
C12 C11 C17 C22 165.7(2)
C12 C14 C15 C16 -59.4(3)
C13 C12 C14 C15 163.3(2)
C13 C12 C14 O2 -70.8(2)
C14 C15 C16 C17 60.0(2)
C14 C15 C16 C19 -61.9(2)
C14 C15 C16 C20 175.2(2)
C15 C16 C17 C11 -56.8(2)
C15 C16 C17 C18 69.2(2)
C15 C16 C17 C22 -178.80(17)
C15 C16 C20 C21 -163.9(2)
C15 C16 C20 C23 67.3(3)
C16 C17 C22 C21 -38.5(2)
C16 C20 C21 C22 21.5(2)
C16 C20 C23 C24 -72.3(3)
C16 C20 C23 C25 165.2(2)
C17 C11 C12 C4 78.0(2)
C17 C11 C12 C13 -161.8(2)
C17 C11 C12 C14 -46.7(3)
C17 C16 C20 C21 -45.3(2)
C17 C16 C20 C23 -174.0(2)
C18 C17 C22 C21 78.4(2)
C19 C16 C17 C11 61.2(2)
C19 C16 C17 C18 -172.80(19)
C19 C16 C17 C22 -60.8(2)
C19 C16 C20 C21 73.2(2)
C19 C16 C20 C23 -55.5(3)
C20 C16 C17 C11 174.91(18)
C20 C16 C17 C18 -59.0(2)
C20 C16 C17 C22 52.9(2)
C20 C21 C22 C17 10.8(3)
C20 C23 C25 C26 -174.5(2)
C21 C20 C23 C24 166.4(2)
C21 C20 C23 C25 43.9(3)
C23 C20 C21 C22 153.4(2)
C23 C25 C26 C27 175.2(2)
C24 C23 C25 C26 62.3(3)
C25 C26 C27 C28 -166.4(2)
C25 C26 C27 O3 69.8(3)
C26 C27 C28 C29 -179.2(2)
C26 C27 C28 C30 57.5(3)
C26 C27 C28 O4 -57.6(3)
C31 C32 C33 C34 -48.8(2)
C31 C32 C33 C39 134.9(2)
C32 C31 C36 C35 -55.3(3)
C32 C33 C34 C35 54.7(2)
C32 C33 C34 C42 179.72(18)
C32 C33 C39 C40 169.7(2)
C33 C34 C35 C36 -59.8(2)
C33 C34 C42 C41 34.7(2)
C33 C34 C42 C43 -84.7(3)
C33 C34 C42 C47 155.89(19)
C33 C39 C40 C41 -15.4(3)
C34 C33 C39 C40 -6.4(3)
C34 C35 C36 C31 62.7(3)
C34 C42 C47 C46 -76.2(3)
C34 C42 C47 O6 51.8(3)
C35 C34 C42 C41 156.74(17)
C35 C34 C42 C43 37.4(3)
C35 C34 C42 C47 -82.0(2)
C36 C31 C32 C33 47.0(3)
C36 C31 C32 C37 172.2(2)
C36 C31 C32 C38 -72.2(3)
C37 C32 C33 C34 -171.4(2)
C37 C32 C33 C39 12.3(3)
C38 C32 C33 C34 70.4(3)
C38 C32 C33 C39 -105.9(3)
C39 C33 C34 C35 -129.1(2)
C39 C33 C34 C42 -4.0(3)
C39 C40 C41 C42 44.6(3)
C39 C40 C41 C44 -87.8(3)
C40 C41 C42 C34 -54.3(2)
C40 C41 C42 C43 67.2(3)
C40 C41 C42 C47 -177.54(19)
C40 C41 C44 C45 -177.4(2)
C40 C41 C44 C48 56.6(3)
C40 C41 C44 C52 -64.6(3)
C41 C42 C47 C46 47.8(3)
C41 C42 C47 O6 175.84(18)
C41 C44 C45 C46 -57.8(2)
C41 C44 C45 C49 61.2(3)
C41 C44 C45 C50 174.70(19)
C41 C44 C52 C51 -157.7(2)
C42 C34 C35 C36 174.08(18)
C42 C41 C44 C45 53.6(3)
C42 C41 C44 C48 -72.5(3)
C42 C41 C44 C52 166.3(2)
C43 C42 C47 C46 162.6(2)
C43 C42 C47 O6 -69.4(2)
C44 C41 C42 C34 77.1(2)
C44 C41 C42 C43 -161.4(2)
C44 C41 C42 C47 -46.1(3)
C44 C45 C46 C47 60.0(3)
C44 C45 C50 C51 -43.4(2)
C44 C45 C50 C53 -170.5(2)
C45 C44 C52 C51 -38.8(2)
C45 C46 C47 C42 -58.2(3)
C45 C46 C47 O6 172.9(2)
C45 C50 C51 C52 19.4(3)
C45 C50 C53 C54 -69.0(3)
C45 C50 C53 C55 167.8(2)
C46 C45 C50 C51 -161.9(2)
C46 C45 C50 C53 70.9(3)
C48 C44 C45 C46 68.4(2)
C48 C44 C45 C49 -172.6(2)
C48 C44 C45 C50 -59.1(2)
C48 C44 C52 C51 77.5(2)
C49 C45 C46 C47 -62.1(2)
C49 C45 C50 C51 74.9(2)
C49 C45 C50 C53 -52.3(3)
C50 C45 C46 C47 175.4(2)
C50 C51 C52 C44 12.5(3)
C50 C53 C55 C56 -173.1(2)
C51 C50 C53 C54 170.9(2)
C51 C50 C53 C55 47.7(3)
C52 C44 C45 C46 179.60(19)
C52 C44 C45 C49 -61.4(2)
C52 C44 C45 C50 52.1(2)
C53 C50 C51 C52 149.3(2)
C53 C55 C56 C57 168.6(2)
C54 C53 C55 C56 62.5(3)
C55 C56 C57 C58 -165.9(2)
C55 C56 C57 O8 69.2(3)
C56 C57 C58 C59 -56.8(3)
C56 C57 C58 C60 178.5(2)
C56 C57 C58 O7 62.0(3)
C61 C62 C63 C64 59.8(3)
C62 C61 C66 C65 48.6(3)
C62 C61 C66 C67 173.6(2)
C62 C61 C66 C68 -70.6(3)
C62 C63 C64 C65 -57.0(3)
C62 C63 C64 C72 175.5(2)
C63 C64 C65 C66 54.3(2)
C63 C64 C65 C69 -128.0(2)
C63 C64 C72 C71 152.24(19)
C63 C64 C72 C73 33.2(3)
C63 C64 C72 C74 -84.8(2)
C64 C65 C66 C61 -51.7(3)
C64 C65 C66 C67 -173.3(2)
C64 C65 C66 C68 67.1(3)
C64 C65 C69 C70 -5.4(3)
C64 C72 C74 C75 -79.4(2)
C64 C72 C74 O10 44.4(3)
C65 C64 C72 C71 29.5(2)
C65 C64 C72 C73 -89.5(2)
C65 C64 C72 C74 152.37(18)
C65 C69 C70 C71 -18.4(3)
C66 C61 C62 C63 -54.2(3)
C66 C65 C69 C70 172.2(2)
C69 C65 C66 C61 130.6(2)
C69 C65 C66 C67 9.0(3)
C69 C65 C66 C68 -110.7(3)
C69 C70 C71 C72 45.4(3)
C69 C70 C71 C77 -86.2(2)
C70 C71 C72 C64 -51.2(2)
C70 C71 C72 C73 70.0(2)
C70 C71 C72 C74 -175.63(19)
C70 C71 C77 C76 -176.28(18)
C70 C71 C77 C78 57.6(3)
C70 C71 C77 C79 -62.9(3)
C71 C72 C74 C75 46.0(3)
C71 C72 C74 O10 169.75(19)
C71 C77 C79 C80 -158.0(2)
C72 C64 C65 C66 -178.75(18)
C72 C64 C65 C69 -1.0(3)
C72 C71 C77 C76 54.5(2)
C72 C71 C77 C78 -71.7(3)
C72 C71 C77 C79 167.8(2)
C72 C74 C75 C76 -56.6(2)
C73 C72 C74 C75 160.33(18)
C73 C72 C74 O10 -75.9(2)
C74 C75 C76 C77 61.6(2)
C74 C75 C76 C81 175.81(19)
C74 C75 C76 C82 -62.1(2)
C75 C76 C77 C71 -61.3(2)
C75 C76 C77 C78 64.5(2)
C75 C76 C77 C79 176.99(19)
C75 C76 C81 C80 -160.4(2)
C75 C76 C81 C83 75.0(3)
C76 C77 C79 C80 -38.9(2)
C76 C81 C83 C84 -57.5(3)
C76 C81 C83 C85 178.3(2)
C77 C71 C72 C64 80.0(2)
C77 C71 C72 C73 -158.8(2)
C77 C71 C72 C74 -44.4(3)
C77 C76 C81 C80 -42.5(2)
C77 C76 C81 C83 -167.1(2)
C77 C79 C80 C81 12.3(3)
C78 C77 C79 C80 78.3(2)
C79 C80 C81 C76 18.7(2)
C79 C80 C81 C83 148.7(2)
C80 C81 C83 C84 -176.5(2)
C80 C81 C83 C85 59.2(3)
C81 C76 C77 C71 172.92(17)
C81 C76 C77 C78 -61.3(2)
C81 C76 C77 C79 51.2(2)
C81 C83 C85 C86 179.4(2)
C82 C76 C77 C71 59.3(2)
C82 C76 C77 C78 -174.84(17)
C82 C76 C77 C79 -62.4(2)
C82 C76 C81 C80 76.4(2)
C82 C76 C81 C83 -48.2(3)
C83 C85 C86 C87 158.7(2)
C84 C83 C85 C86 54.3(3)
C85 C86 C87 C88 -179.2(2)
C85 C86 C87 O11 55.4(3)
C86 C87 C88 C89 57.7(3)
C86 C87 C88 C90 179.4(2)
C86 C87 C88 O12 -59.2(3)
C91 C92 C93 C94 -48.5(3)
C91 C92 C93 C102 135.5(2)
C92 C91 C96 C95 -56.3(3)
C92 C93 C94 C95 54.2(3)
C92 C93 C94 C99 179.64(19)
C92 C93 C102 C101 170.4(2)
C93 C94 C95 C96 -60.2(3)
C93 C94 C99 C100 34.8(3)
C93 C94 C99 C106 156.33(19)
C93 C94 C99 C181 -84.9(3)
C94 C93 C102 C101 -5.4(4)
C94 C95 C96 C91 63.7(3)
C94 C99 C100 C101 -54.6(3)
C94 C99 C100 C103 76.7(2)
C94 C99 C106 C105 -76.7(2)
C94 C99 C106 O21 52.0(3)
C95 C94 C99 C100 156.4(2)
C95 C94 C99 C106 -82.1(2)
C95 C94 C99 C181 36.7(3)
C96 C91 C92 C93 47.8(3)
C96 C91 C92 C97 172.0(2)
C96 C91 C92 C98 -71.4(3)
C97 C92 C93 C94 -170.6(2)
C97 C92 C93 C102 13.3(3)
C98 C92 C93 C94 70.8(3)
C98 C92 C93 C102 -105.2(3)
C99 C94 C95 C96 174.4(2)
C99 C100 C101 C102 44.9(3)
C99 C100 C103 C104 53.9(3)
C99 C100 C103 C107 -72.2(3)
C99 C100 C103 C108 166.1(2)
C100 C99 C106 C105 48.1(3)
C100 C99 C106 O21 176.8(2)
C100 C101 C102 C93 -16.3(4)
C100 C103 C104 C105 -58.1(3)
C100 C103 C104 C110 174.45(19)
C100 C103 C104 C111 61.7(2)
C100 C103 C108 C109 -157.5(2)
C101 C100 C103 C104 -177.43(19)
C101 C100 C103 C107 56.4(3)
C101 C100 C103 C108 -65.2(3)
C102 C93 C94 C95 -129.7(2)
C102 C93 C94 C99 -4.3(3)
C103 C100 C101 C102 -87.2(3)
C103 C104 C105 C106 60.2(3)
C103 C104 C110 C109 -43.6(2)
C103 C104 C110 C112 -170.5(2)
C103 C108 C109 C110 12.4(3)
C104 C103 C108 C109 -39.0(3)
C104 C105 C106 C99 -58.3(3)
C104 C105 C106 O21 172.33(19)
C104 C110 C112 C113 -68.3(3)
C104 C110 C112 C114 167.6(2)
C105 C104 C110 C109 -161.9(2)
C105 C104 C110 C112 71.2(3)
C106 C99 C100 C101 -177.8(2)
C106 C99 C100 C103 -46.6(3)
C107 C103 C104 C105 68.5(3)
C107 C103 C104 C110 -59.0(2)
C107 C103 C104 C111 -171.74(19)
C107 C103 C108 C109 77.1(2)
C108 C103 C104 C105 179.4(2)
C108 C103 C104 C110 51.9(2)
C108 C103 C104 C111 -60.9(3)
C108 C109 C110 C104 19.7(3)
C108 C109 C110 C112 149.0(2)
C109 C110 C112 C113 172.0(2)
C109 C110 C112 C114 48.0(3)
C110 C104 C105 C106 174.9(2)
C110 C112 C114 C115 -173.9(2)
C111 C104 C105 C106 -62.3(2)
C111 C104 C110 C109 74.2(2)
C111 C104 C110 C112 -52.7(3)
C112 C114 C115 C116 169.1(3)
C113 C112 C114 C115 61.7(3)
C114 C115 C116 C117 -165.3(3)
C114 C115 C116 O23 70.9(3)
C115 C116 C117 C118 177.3(3)
C115 C116 C117 C119 -56.9(3)
C115 C116 C117 O13 62.5(3)
C120 C121 C122 C123 59.0(3)
C121 C120 C125 C124 49.9(3)
C121 C120 C125 C126 175.0(2)
C121 C120 C125 C127 -69.5(3)
C121 C122 C123 C124 -56.2(3)
C121 C122 C123 C131 176.6(2)
C122 C123 C124 C125 54.4(3)
C122 C123 C124 C128 -127.7(2)
C122 C123 C131 C130 153.7(2)
C122 C123 C131 C132 35.2(3)
C122 C123 C131 C136 -84.5(2)
C123 C124 C125 C120 -52.0(3)
C123 C124 C125 C126 -174.75(19)
C123 C124 C125 C127 67.2(3)
C123 C124 C128 C129 -5.7(3)
C123 C131 C136 C135 -74.8(2)
C123 C131 C136 O14 50.1(3)
C124 C123 C131 C130 31.2(2)
C124 C123 C131 C132 -87.2(3)
C124 C123 C131 C136 153.06(19)
C124 C128 C129 C130 -18.1(3)
C125 C120 C121 C122 -54.5(3)
C125 C124 C128 C129 172.0(2)
C128 C124 C125 C120 130.2(2)
C128 C124 C125 C126 7.4(3)
C128 C124 C125 C127 -110.6(3)
C128 C129 C130 C131 46.4(3)
C128 C129 C130 C133 -86.1(2)
C129 C130 C131 C123 -53.1(2)
C129 C130 C131 C132 67.6(2)
C129 C130 C131 C136 -177.50(19)
C129 C130 C133 C134 -177.54(18)
C129 C130 C133 C137 56.2(3)
C129 C130 C133 C139 -64.5(3)
C130 C131 C136 C135 49.6(3)
C130 C131 C136 O14 174.57(19)
C130 C133 C134 C135 -57.7(2)
C130 C133 C134 C138 61.4(2)
C130 C133 C134 C141 174.59(18)
C130 C133 C139 C140 -157.6(2)
C131 C123 C124 C125 -179.58(18)
C131 C123 C124 C128 -1.8(3)
C131 C130 C133 C134 52.6(2)
C131 C130 C133 C137 -73.6(3)
C131 C130 C133 C139 165.6(2)
C132 C131 C136 C135 163.78(18)
C132 C131 C136 O14 -71.3(2)
C133 C130 C131 C123 78.8(2)
C133 C130 C131 C132 -160.46(19)
C133 C130 C131 C136 -45.6(3)
C133 C134 C135 C136 61.3(2)
C133 C134 C141 C140 -44.5(2)
C133 C134 C141 C142 -172.8(2)
C133 C139 C140 C141 11.0(3)
C134 C133 C139 C140 -38.3(2)
C134 C135 C136 C131 -60.4(2)
C134 C135 C136 O14 172.54(17)
C134 C141 C142 C143 -72.1(3)
C134 C141 C142 C144 164.8(2)
C135 C134 C141 C140 -162.5(2)
C135 C134 C141 C142 69.1(3)
C137 C133 C134 C135 68.0(2)
C137 C133 C134 C138 -172.80(18)
C137 C133 C134 C141 -59.6(2)
C137 C133 C139 C140 78.6(2)
C138 C134 C135 C136 -60.3(2)
C138 C134 C141 C140 73.0(2)
C138 C134 C141 C142 -55.4(3)
C139 C133 C134 C135 -179.82(19)
C139 C133 C134 C138 -60.7(2)
C139 C133 C134 C141 52.5(2)
C139 C140 C141 C134 21.0(2)
C139 C140 C141 C142 152.6(2)
C140 C141 C142 C143 166.7(2)
C140 C141 C142 C144 43.6(3)
C141 C134 C135 C136 176.05(19)
C141 C142 C144 C145 -175.2(2)
C142 C144 C145 C146 179.7(2)
C143 C142 C144 C145 61.7(3)
C144 C145 C146 C147 -170.0(2)
C144 C145 C146 O15 67.6(3)
C145 C146 C147 C148 60.8(3)
C145 C146 C147 C149 -177.5(2)
C145 C146 C147 O16 -56.0(3)
C150 C151 C152 C153 59.7(2)
C151 C150 C155 C154 50.3(2)
C151 C150 C155 C156 174.1(2)
C151 C150 C155 C157 -69.0(3)
C151 C152 C153 C154 -57.5(2)
C151 C152 C153 C161 175.09(19)
C152 C153 C154 C155 56.0(2)
C152 C153 C154 C158 -126.4(2)
C152 C153 C161 C160 152.27(17)
C152 C153 C161 C162 32.7(3)
C152 C153 C161 C163 -86.6(2)
C153 C154 C155 C150 -53.3(2)
C153 C154 C155 C156 -173.89(19)
C153 C154 C155 C157 65.8(3)
C153 C154 C158 C159 -6.3(3)
C153 C161 C163 C164 -79.6(2)
C153 C161 C163 O18 46.1(2)
C154 C153 C161 C160 29.6(2)
C154 C153 C161 C162 -90.0(2)
C154 C153 C161 C163 150.75(18)
C154 C158 C159 C160 -18.4(3)
C155 C150 C151 C152 -55.1(3)
C155 C154 C158 C159 171.06(19)
C158 C154 C155 C150 129.2(2)
C158 C154 C155 C156 8.6(3)
C158 C154 C155 C157 -111.7(3)
C158 C159 C160 C161 46.2(3)
C158 C159 C160 C166 -85.2(3)
C159 C160 C161 C153 -51.4(2)
C159 C160 C161 C162 70.3(2)
C159 C160 C161 C163 -174.64(18)
C159 C160 C166 C165 -176.32(19)
C159 C160 C166 C167 57.7(3)
C159 C160 C166 C168 -63.0(3)
C160 C161 C163 C164 44.7(3)
C160 C161 C163 O18 170.33(17)
C160 C166 C168 C169 -155.8(2)
C161 C153 C154 C155 -177.53(17)
C161 C153 C154 C158 0.0(3)
C161 C160 C166 C165 55.6(3)
C161 C160 C166 C167 -70.4(3)
C161 C160 C166 C168 168.9(2)
C161 C163 C164 C165 -56.0(3)
C162 C161 C163 C164 159.3(2)
C162 C161 C163 O18 -75.0(2)
C163 C164 C165 C166 60.9(2)
C163 C164 C165 C170 175.4(2)
C163 C164 C165 C171 -61.8(2)
C164 C165 C166 C160 -61.1(2)
C164 C165 C166 C167 65.6(2)
C164 C165 C166 C168 176.44(17)
C164 C165 C170 C169 -159.4(2)
C164 C165 C170 C172 75.3(3)
C165 C166 C168 C169 -37.1(2)
C165 C170 C172 C173 -58.3(3)
C165 C170 C172 C174 177.2(2)
C166 C160 C161 C153 78.7(2)
C166 C160 C161 C162 -159.5(2)
C166 C160 C161 C163 -44.5(3)
C166 C165 C170 C169 -41.8(2)
C166 C165 C170 C172 -167.1(2)
C166 C168 C169 C170 11.3(3)
C167 C166 C168 C169 79.2(2)
C168 C169 C170 C165 19.2(2)
C168 C169 C170 C172 149.8(2)
C169 C170 C172 C173 -178.4(2)
C169 C170 C172 C174 57.1(3)
C170 C165 C166 C160 171.83(18)
C170 C165 C166 C167 -61.5(2)
C170 C165 C166 C168 49.3(2)
C170 C172 C174 C175 179.1(2)
C171 C165 C166 C160 58.5(2)
C171 C165 C166 C167 -174.87(18)
C171 C165 C166 C168 -64.0(2)
C171 C165 C170 C169 76.7(2)
C171 C165 C170 C172 -48.6(3)
C172 C174 C175 C176 167.4(2)
C173 C172 C174 C175 54.3(3)
C174 C175 C176 C177 178.6(2)
C174 C175 C176 O19 53.0(3)
C175 C176 C177 C178 -179.8(2)
C175 C176 C177 C179 58.0(3)
C175 C176 C177 C182 -60.2(3)
C181 C99 C100 C101 67.0(2)
C181 C99 C100 C103 -161.7(2)
C181 C99 C106 C105 162.9(2)
C181 C99 C106 O21 -68.4(2)
O1 C1 C2 C3 -72.6(3)
O1 C1 C2 C7 52.0(3)
O1 C1 C2 C8 168.4(2)
O1 C1 C6 C5 67.3(3)
O2 C14 C15 C16 172.65(19)
O3 C27 C28 C29 -56.7(3)
O3 C27 C28 C30 179.9(2)
O3 C27 C28 O4 64.9(3)
O5 C31 C32 C33 -73.5(3)
O5 C31 C32 C37 51.7(3)
O5 C31 C32 C38 167.3(2)
O5 C31 C36 C35 66.3(3)
O8 C57 C58 C59 67.5(3)
O8 C57 C58 C60 -57.2(3)
O8 C57 C58 O7 -173.6(2)
O9 C61 C62 C63 67.4(2)
O9 C61 C66 C65 -71.9(3)
O9 C61 C66 C67 53.2(3)
O9 C61 C66 C68 169.0(2)
O10 C74 C75 C76 177.34(18)
O11 C87 C88 C89 -177.8(2)
O11 C87 C88 C90 -56.0(3)
O11 C87 C88 O12 65.3(3)
O15 C146 C147 C148 -177.2(2)
O15 C146 C147 C149 -55.5(3)
O15 C146 C147 O16 66.0(3)
O17 C150 C151 C152 68.2(3)
O17 C150 C155 C154 -70.6(3)
O17 C150 C155 C156 53.2(3)
O17 C150 C155 C157 170.1(2)
O18 C163 C164 C165 176.89(19)
O19 C176 C177 C178 -54.7(3)
O19 C176 C177 C179 -176.8(2)
O19 C176 C177 C182 64.9(3)
O20 C91 C92 C93 -74.8(3)
O20 C91 C92 C97 49.4(3)
O20 C91 C92 C98 166.0(2)
O20 C91 C96 C95 67.1(3)
O22 C120 C121 C122 67.6(3)
O22 C120 C125 C124 -73.2(3)
O22 C120 C125 C126 51.8(3)
O22 C120 C125 C127 167.3(2)
O23 C116 C117 C118 -58.5(3)
O23 C116 C117 C119 67.3(3)
O23 C116 C117 O13 -173.3(2)
